data_7128258
loop_
_publ_author_name
'Sun, Beiqi'
'Zheng, Sihan'
'Mo, Fanyang'

_publ_section_title
;
 Transition metal- and light-free radical borylation of alkyl bromides and
 iodides using silane.
;
_journal_issue 46
_journal_name_full 'Chemical communications (Cambridge, England)'
_journal_page_first 5674
_journal_page_last 5677
_journal_paper_doi 10.1039/d1cc02134f
_journal_volume 57
_journal_year 2021
_chemical_absolute_configuration ad
_chemical_formula_sum 'C33 H57 B O2'
_chemical_formula_weight 496.59
_space_group_crystal_system monoclinic
_space_group_IT_number 4
_space_group_name_Hall 'P 2yb'
_space_group_name_H-M_alt 'P 1 21 1'
_atom_sites_solution_hydrogens geom
_atom_sites_solution_primary dual
_audit_creation_method SHELXL-2014/7
_audit_update_record
;
2021-04-22 deposited with the CCDC.	2021-04-28 downloaded from the CCDC.
;
_cell_angle_alpha 90
_cell_angle_beta 97.1650(10)
_cell_angle_gamma 90
_cell_formula_units_Z 8
_cell_length_a 23.13070(10)
_cell_length_b 11.04290(10)
_cell_length_c 24.48530(10)
_cell_measurement_reflns_used 108060
_cell_measurement_temperature 180.00(10)
_cell_measurement_theta_max 74.3360
_cell_measurement_theta_min 2.8080
_cell_volume 6205.44(7)
_computing_structure_refinement 'SHELXL-2014/7 (Sheldrick, 2014)'
_diffrn_ambient_environment N~2~
_diffrn_ambient_temperature 180.00(10)
_diffrn_detector 'CCD plate'
_diffrn_detector_type HyPix
_diffrn_measured_fraction_theta_full 1.000
_diffrn_measured_fraction_theta_max 0.971
_diffrn_measurement_device 'four-circle diffractometer'
_diffrn_measurement_device_type 'XtaLAB Synergy R, DW system, HyPix'
_diffrn_radiation_monochromator mirror
_diffrn_radiation_probe x-ray
_diffrn_radiation_type 'Cu K\a'
_diffrn_radiation_wavelength 1.54184
_diffrn_reflns_av_R_equivalents 0.0386
_diffrn_reflns_av_unetI/netI 0.0205
_diffrn_reflns_Laue_measured_fraction_full 1.000
_diffrn_reflns_Laue_measured_fraction_max 0.971
_diffrn_reflns_limit_h_max 28
_diffrn_reflns_limit_h_min -28
_diffrn_reflns_limit_k_max 13
_diffrn_reflns_limit_k_min -13
_diffrn_reflns_limit_l_max 30
_diffrn_reflns_limit_l_min -29
_diffrn_reflns_number 161192
_diffrn_reflns_point_group_measured_fraction_full 0.994
_diffrn_reflns_point_group_measured_fraction_max 0.946
_diffrn_reflns_theta_full 67.679
_diffrn_reflns_theta_max 74.580
_diffrn_reflns_theta_min 2.478
_diffrn_source 'fine-focus sealed X-ray tube'
_diffrn_source_type 'Enhance Ultra (Cu) X-ray Source'
_exptl_absorpt_coefficient_mu 0.471
_exptl_absorpt_correction_T_max 1.00000
_exptl_absorpt_correction_T_min 0.84891
_exptl_absorpt_correction_type multi-scan
_exptl_absorpt_process_details
;
CrysAlisPro 1.171.39.29a (Rigaku Oxford Diffraction, 2015)
Empirical absorption correction using spherical harmonics,
 implemented in SCALE3 ABSPACK scaling algorithm.
;
_exptl_crystal_colour colorless
_exptl_crystal_density_diffrn 1.063
_exptl_crystal_description block
_exptl_crystal_F_000 2208
_exptl_crystal_size_max 0.25
_exptl_crystal_size_mid 0.22
_exptl_crystal_size_min 0.21
_refine_diff_density_max 0.736
_refine_diff_density_min -0.440
_refine_diff_density_rms 0.041
_refine_ls_abs_structure_details
;
 Flack x determined using 10133 quotients [(I+)-(I-)]/[(I+)+(I-)]
 (Parsons, Flack and Wagner, Acta Cryst. B69 (2013) 249-259).
;
_refine_ls_abs_structure_Flack -0.03(5)
_refine_ls_extinction_method none
_refine_ls_goodness_of_fit_ref 1.045
_refine_ls_hydrogen_treatment constr
_refine_ls_matrix_type full
_refine_ls_number_parameters 1435
_refine_ls_number_reflns 24021
_refine_ls_number_restraints 169
_refine_ls_restrained_S_all 1.071
_refine_ls_R_factor_all 0.0607
_refine_ls_R_factor_gt 0.0588
_refine_ls_shift/su_max 0.006
_refine_ls_shift/su_mean 0.000
_refine_ls_structure_factor_coef Fsqd
_refine_ls_weighting_details 'w=1/[\s^2^(Fo^2^)+(0.1022P)^2^+1.7412P] where P=(Fo^2^+2Fc^2^)/3'
_refine_ls_weighting_scheme calc
_refine_ls_wR_factor_gt 0.1656
_refine_ls_wR_factor_ref 0.1681
_reflns_Friedel_coverage 0.848
_reflns_Friedel_fraction_full 0.987
_reflns_Friedel_fraction_max 0.919
_reflns_number_gt 22973
_reflns_number_total 24021
_reflns_threshold_expression 'I > 2\s(I)'
_cod_data_source_file d1cc02134f2.cif
_cod_data_source_block 3
_cod_depositor_comments 'Adding full bibliography for 7128258.cif.'
_cod_original_sg_symbol_H-M 'P 21'
_cod_database_code 7128258
_shelx_shelxl_version_number 2014/7
_shelx_space_group_comment
;
The symmetry employed for this shelxl refinement is uniquely defined
by the following loop, which should always be used as a source of
symmetry information in preference to the above space-group names.
They are only intended as comments.
;

loop_
_space_group_symop_operation_xyz
'x, y, z'
'-x, y+1/2, -z'

loop_
_atom_site_label
_atom_site_type_symbol
_atom_site_fract_x
_atom_site_fract_y
_atom_site_fract_z
_atom_site_U_iso_or_equiv
_atom_site_adp_type
_atom_site_occupancy
_atom_site_site_symmetry_order
_atom_site_calc_flag
_atom_site_refinement_flags_posn
_atom_site_refinement_flags_adp
_atom_site_refinement_flags_occupancy
_atom_site_disorder_assembly
_atom_site_disorder_group
O1 O 0.52830(13) 1.0997(2) 0.85529(9) 0.0586(6) Uani 1 1 d . . . . .
O2 O 0.52310(15) 0.8950(3) 0.85649(10) 0.0693(8) Uani 1 1 d . . . . .
C1 C 0.53209(17) 1.0646(4) 0.91314(13) 0.0543(8) Uani 1 1 d . . . . .
C2 C 0.5475(2) 0.9303(4) 0.91172(14) 0.0675(11) Uani 1 1 d . . . . .
C3 C 0.5760(2) 1.1453(5) 0.94624(17) 0.0748(12) Uani 1 1 d . . . . .
H3A H 0.6126 1.1402 0.9318 0.112 Uiso 1 1 calc R U . . .
H3B H 0.5810 1.1195 0.9840 0.112 Uiso 1 1 calc R U . . .
H3C H 0.5624 1.2274 0.9440 0.112 Uiso 1 1 calc R U . . .
C4 C 0.4720(2) 1.0859(7) 0.93171(19) 0.0955(19) Uani 1 1 d . . . . .
H4A H 0.4563 1.1610 0.9167 0.143 Uiso 1 1 calc R U . . .
H4B H 0.4757 1.0894 0.9712 0.143 Uiso 1 1 calc R U . . .
H4C H 0.4464 1.0208 0.9189 0.143 Uiso 1 1 calc R U . . .
C5 C 0.6143(3) 0.9112(7) 0.9143(2) 0.102(2) Uani 1 1 d . . . . .
H5A H 0.6219 0.8306 0.9023 0.153 Uiso 1 1 calc R U . . .
H5B H 0.6323 0.9222 0.9515 0.153 Uiso 1 1 calc R U . . .
H5C H 0.6300 0.9689 0.8908 0.153 Uiso 1 1 calc R U . . .
C6 C 0.5252(4) 0.8478(6) 0.95209(19) 0.125(3) Uani 1 1 d . . . . .
H6A H 0.4834 0.8467 0.9460 0.188 Uiso 1 1 calc R U . . .
H6B H 0.5379 0.8758 0.9887 0.188 Uiso 1 1 calc R U . . .
H6C H 0.5398 0.7675 0.9476 0.188 Uiso 1 1 calc R U . . .
C7 C 0.51309(13) 0.9936(3) 0.76038(11) 0.0434(7) Uani 1 1 d . . . . .
H7 H 0.4848 0.9306 0.7475 0.052 Uiso 1 1 calc R U . . .
C8 C 0.57314(14) 0.9573(3) 0.74416(12) 0.0453(7) Uani 1 1 d . . . . .
H8A H 0.6022 1.0144 0.7605 0.054 Uiso 1 1 calc R U . . .
H8B H 0.5835 0.8780 0.7593 0.054 Uiso 1 1 calc R U . . .
C9 C 0.57484(12) 0.9539(3) 0.68269(11) 0.0360(6) Uani 1 1 d . . . . .
C10 C 0.59612(14) 0.8580(3) 0.65945(12) 0.0410(6) Uani 1 1 d . . . . .
H10 H 0.6091 0.7936 0.6823 0.049 Uiso 1 1 calc R U . . .
C11 C 0.60090(14) 0.8453(3) 0.59916(12) 0.0395(6) Uani 1 1 d . . . . .
H11K H 0.5714 0.7890 0.5830 0.047 Uiso 1 1 calc R U . . .
H11L H 0.6388 0.8118 0.5946 0.047 Uiso 1 1 calc R U . . .
C12 C 0.59330(11) 0.9659(2) 0.56862(11) 0.0317(5) Uani 1 1 d . . . . .
H12 H 0.6292 1.0132 0.5769 0.038 Uiso 1 1 calc R U . . .
C13 C 0.58214(12) 0.9451(2) 0.50677(11) 0.0337(5) Uani 1 1 d . . . . .
H13 H 0.5448 0.9022 0.4999 0.040 Uiso 1 1 calc R U . . .
C14 C 0.62553(15) 0.8705(3) 0.47952(12) 0.0441(7) Uani 1 1 d . . . . .
H14A H 0.6212 0.7849 0.4869 0.053 Uiso 1 1 calc R U . . .
H14B H 0.6652 0.8949 0.4923 0.053 Uiso 1 1 calc R U . . .
C15 C 0.60990(13) 0.8982(3) 0.41780(11) 0.0391(6) Uani 1 1 d . . . . .
H15A H 0.5913 0.8285 0.3989 0.047 Uiso 1 1 calc R U . . .
H15B H 0.6448 0.9174 0.4013 0.047 Uiso 1 1 calc R U . . .
C16 C 0.56763(12) 1.0079(3) 0.41293(10) 0.0353(5) Uani 1 1 d . . . . .
H16 H 0.5280 0.9754 0.4060 0.042 Uiso 1 1 calc R U . . .
C17 C 0.57497(12) 1.0624(2) 0.47208(10) 0.0326(5) Uani 1 1 d . . . . .
C18 C 0.52215(14) 1.1284(3) 0.48969(12) 0.0436(7) Uani 1 1 d . . . . .
H18A H 0.4875 1.0803 0.4793 0.052 Uiso 1 1 calc R U . . .
H18B H 0.5172 1.2051 0.4703 0.052 Uiso 1 1 calc R U . . .
C19 C 0.52869(15) 1.1521(3) 0.55232(12) 0.0463(7) Uani 1 1 d . . . . .
H19A H 0.5596 1.2108 0.5615 0.056 Uiso 1 1 calc R U . . .
H19B H 0.4928 1.1875 0.5617 0.056 Uiso 1 1 calc R U . . .
C20 C 0.54257(11) 1.0377(3) 0.58767(11) 0.0334(5) Uani 1 1 d . . . . .
H20 H 0.5081 0.9855 0.5814 0.040 Uiso 1 1 calc R U . . .
C21 C 0.55234(12) 1.0660(3) 0.65055(11) 0.0336(5) Uani 1 1 d . . . . .
C22 C 0.49356(13) 1.1033(3) 0.66918(12) 0.0447(7) Uani 1 1 d . . . . .
H22A H 0.4822 1.1811 0.6528 0.054 Uiso 1 1 calc R U . . .
H22B H 0.4642 1.0447 0.6550 0.054 Uiso 1 1 calc R U . . .
C23 C 0.49389(14) 1.1129(3) 0.73186(12) 0.0457(7) Uani 1 1 d . . . . .
H23A H 0.5202 1.1771 0.7460 0.055 Uiso 1 1 calc R U . . .
H23B H 0.4551 1.1337 0.7400 0.055 Uiso 1 1 calc R U . . .
C24 C 0.59702(16) 1.1683(3) 0.66406(13) 0.0482(7) Uani 1 1 d . . . . .
H24A H 0.6085 1.1712 0.7031 0.072 Uiso 1 1 calc R U . . .
H24B H 0.5798 1.2442 0.6518 0.072 Uiso 1 1 calc R U . . .
H24C H 0.6306 1.1532 0.6457 0.072 Uiso 1 1 calc R U . . .
C25 C 0.62957(14) 1.1422(3) 0.48128(12) 0.0407(6) Uani 1 1 d . . . . .
H25A H 0.6369 1.1646 0.5194 0.061 Uiso 1 1 calc R U . . .
H25B H 0.6236 1.2138 0.4591 0.061 Uiso 1 1 calc R U . . .
H25C H 0.6624 1.0981 0.4711 0.061 Uiso 1 1 calc R U . . .
C26 C 0.57666(14) 1.0897(3) 0.36378(11) 0.0394(6) Uani 1 1 d . . . . .
H26 H 0.6174 1.1166 0.3687 0.047 Uiso 1 1 calc R U . . .
C27 C 0.56654(15) 1.0162(3) 0.30993(12) 0.0464(7) Uani 1 1 d . . . . .
H27A H 0.5931 0.9478 0.3130 0.056 Uiso 1 1 calc R U . . .
H27B H 0.5272 0.9842 0.3060 0.056 Uiso 1 1 calc R U . . .
C28 C 0.57475(19) 1.0860(4) 0.25807(13) 0.0563(8) Uani 1 1 d . . . . .
H28A H 0.6124 1.1257 0.2633 0.068 Uiso 1 1 calc R U . . .
H28B H 0.5451 1.1485 0.2523 0.068 Uiso 1 1 calc R U . . .
C29 C 0.57116(18) 1.0064(4) 0.20684(12) 0.0550(8) Uani 1 1 d . . . . .
H29A H 0.6079 0.9641 0.2071 0.066 Uiso 1 1 calc R U . . .
H29B H 0.5412 0.9459 0.2091 0.066 Uiso 1 1 calc R U . . .
C30 C 0.55801(18) 1.0727(4) 0.15223(14) 0.0604(9) Uani 1 1 d . . . . .
H30 H 0.5203 1.1131 0.1521 0.073 Uiso 1 1 calc R U . . .
C31 C 0.53836(19) 1.2018(4) 0.35988(14) 0.0586(10) Uani 1 1 d . . . . .
H31A H 0.4981 1.1780 0.3558 0.088 Uiso 1 1 calc R U . . .
H31B H 0.5458 1.2492 0.3286 0.088 Uiso 1 1 calc R U . . .
H31C H 0.5469 1.2492 0.3928 0.088 Uiso 1 1 calc R U . . .
C32 C 0.6023(2) 1.1681(6) 0.14393(18) 0.0788(14) Uani 1 1 d . . . . .
H32A H 0.6055 1.2240 0.1742 0.118 Uiso 1 1 calc R U . . .
H32B H 0.5904 1.2108 0.1102 0.118 Uiso 1 1 calc R U . . .
H32C H 0.6395 1.1305 0.1421 0.118 Uiso 1 1 calc R U . . .
C33 C 0.5519(3) 0.9801(6) 0.10518(16) 0.100(2) Uani 1 1 d . . . . .
H33A H 0.5895 0.9469 0.1011 0.150 Uiso 1 1 calc R U . . .
H33B H 0.5362 1.0192 0.0716 0.150 Uiso 1 1 calc R U . . .
H33C H 0.5263 0.9161 0.1134 0.150 Uiso 1 1 calc R U . . .
B1 B 0.51984(15) 0.9970(4) 0.82510(13) 0.0429(7) Uani 1 1 d . . . . .
O3A O 0.3572(8) 1.0842(14) 1.1208(4) 0.0942(17) Uani 0.237(4) 1 d D . P A 1
O3B O 0.3084(3) 1.0753(5) 1.11606(15) 0.0942(17) Uani 0.763(4) 1 d D . P A 2
O4A O 0.3101(12) 0.9095(18) 1.1157(6) 0.167(4) Uani 0.237(4) 1 d D . P A 1
O4B O 0.3642(5) 0.9192(7) 1.11406(18) 0.167(4) Uani 0.763(4) 1 d D . P A 2
C34A C 0.3539(8) 1.056(2) 1.1773(7) 0.0606(14) Uani 0.237(4) 1 d D . P A 1
C34B C 0.3270(3) 1.0458(6) 1.1743(2) 0.0606(14) Uani 0.763(4) 1 d D . P A 2
C35A C 0.3233(10) 0.9387(19) 1.1718(8) 0.0702(18) Uani 0.237(4) 1 d D . P A 1
C35B C 0.3521(3) 0.9178(6) 1.1707(2) 0.0702(18) Uani 0.763(4) 1 d D . P A 2
C36A C 0.4078(13) 1.089(3) 1.2134(12) 0.113(3) Uani 0.237(4) 1 d D . P A 1
H36A H 0.4410 1.0562 1.1985 0.170 Uiso 0.237(4) 1 calc R U P A 1
H36B H 0.4063 1.0570 1.2496 0.170 Uiso 0.237(4) 1 calc R U P A 1
H36C H 0.4112 1.1757 1.2154 0.170 Uiso 0.237(4) 1 calc R U P A 1
C36B C 0.3688(5) 1.1392(8) 1.1970(4) 0.113(3) Uani 0.763(4) 1 d D . P A 2
H36D H 0.4039 1.1325 1.1800 0.170 Uiso 0.763(4) 1 calc R U P A 2
H36E H 0.3777 1.1280 1.2360 0.170 Uiso 0.763(4) 1 calc R U P A 2
H36F H 0.3520 1.2180 1.1897 0.170 Uiso 0.763(4) 1 calc R U P A 2
C37A C 0.3041(10) 1.132(4) 1.2010(12) 0.121(4) Uani 0.237(4) 1 d D . P A 1
H37A H 0.3160 1.2153 1.2051 0.182 Uiso 0.237(4) 1 calc R U P A 1
H37B H 0.2976 1.1001 1.2362 0.182 Uiso 0.237(4) 1 calc R U P A 1
H37C H 0.2687 1.1271 1.1760 0.182 Uiso 0.237(4) 1 calc R U P A 1
C37B C 0.2724(3) 1.0354(12) 1.2042(4) 0.121(4) Uani 0.763(4) 1 d D . P A 2
H37D H 0.2499 1.1085 1.1988 0.182 Uiso 0.763(4) 1 calc R U P A 2
H37E H 0.2839 1.0231 1.2428 0.182 Uiso 0.763(4) 1 calc R U P A 2
H37F H 0.2492 0.9681 1.1895 0.182 Uiso 0.763(4) 1 calc R U P A 2
C38A C 0.3801(12) 0.854(4) 1.1932(14) 0.124(4) Uani 0.237(4) 1 d D . P A 1
H38A H 0.3680 0.7706 1.1947 0.186 Uiso 0.237(4) 1 calc R U P A 1
H38B H 0.3966 0.8794 1.2293 0.186 Uiso 0.237(4) 1 calc R U P A 1
H38C H 0.4087 0.8612 1.1682 0.186 Uiso 0.237(4) 1 calc R U P A 1
C38B C 0.4126(4) 0.9021(11) 1.2056(4) 0.124(4) Uani 0.763(4) 1 d D . P A 2
H38D H 0.4312 0.8306 1.1938 0.186 Uiso 0.763(4) 1 calc R U P A 2
H38E H 0.4075 0.8943 1.2437 0.186 Uiso 0.763(4) 1 calc R U P A 2
H38F H 0.4364 0.9715 1.2007 0.186 Uiso 0.763(4) 1 calc R U P A 2
C39A C 0.2814(16) 0.886(3) 1.2068(17) 0.158(5) Uani 0.237(4) 1 d D . P A 1
H39A H 0.2577 0.9490 1.2192 0.237 Uiso 0.237(4) 1 calc R U P A 1
H39B H 0.3025 0.8462 1.2381 0.237 Uiso 0.237(4) 1 calc R U P A 1
H39C H 0.2569 0.8278 1.1858 0.237 Uiso 0.237(4) 1 calc R U P A 1
C39B C 0.3154(6) 0.8097(9) 1.1761(6) 0.158(5) Uani 0.763(4) 1 d D . P A 2
H39D H 0.2791 0.8185 1.1527 0.237 Uiso 0.763(4) 1 calc R U P A 2
H39E H 0.3079 0.8016 1.2136 0.237 Uiso 0.763(4) 1 calc R U P A 2
H39F H 0.3353 0.7388 1.1654 0.237 Uiso 0.763(4) 1 calc R U P A 2
C40 C 0.33012(14) 1.0062(3) 1.02115(12) 0.0454(7) Uani 1 1 d . . . . .
H40 H 0.3702 1.0031 1.0121 0.055 Uiso 1 1 calc R U . . .
C41 C 0.30153(15) 1.1203(3) 0.99346(12) 0.0446(7) Uani 1 1 d . . . . .
H41A H 0.2613 1.1250 1.0006 0.053 Uiso 1 1 calc R U . . .
H41B H 0.3217 1.1918 1.0091 0.053 Uiso 1 1 calc R U . . .
C42 C 0.30371(13) 1.1178(3) 0.93195(12) 0.0373(6) Uani 1 1 d . . . . .
C43 C 0.32605(14) 1.2102(3) 0.90719(12) 0.0426(6) Uani 1 1 d . . . . .
H43 H 0.3391 1.2761 0.9290 0.051 Uiso 1 1 calc R U . . .
C44 C 0.33206(15) 1.2174(3) 0.84694(12) 0.0437(7) Uani 1 1 d . . . . .
H44A H 0.3727 1.2072 0.8420 0.052 Uiso 1 1 calc R U . . .
H44B H 0.3199 1.2972 0.8334 0.052 Uiso 1 1 calc R U . . .
C45 C 0.29573(12) 1.1214(2) 0.81300(11) 0.0336(5) Uani 1 1 d . . . . .
H45 H 0.2548 1.1470 0.8074 0.040 Uiso 1 1 calc R U . . .
C46 C 0.31808(12) 1.1067(2) 0.75701(11) 0.0344(5) Uani 1 1 d . . . . .
H46 H 0.3586 1.0795 0.7650 0.041 Uiso 1 1 calc R U . . .
C47 C 0.31938(17) 1.2174(3) 0.72056(13) 0.0473(7) Uani 1 1 d . . . . .
H47A H 0.3509 1.2714 0.7344 0.057 Uiso 1 1 calc R U . . .
H47B H 0.2828 1.2614 0.7181 0.057 Uiso 1 1 calc R U . . .
C48 C 0.32910(14) 1.1645(3) 0.66432(12) 0.0401(6) Uani 1 1 d . . . . .
H48A H 0.3681 1.1829 0.6562 0.048 Uiso 1 1 calc R U . . .
H48B H 0.3013 1.1984 0.6354 0.048 Uiso 1 1 calc R U . . .
C49 C 0.32058(12) 1.0253(2) 0.66824(11) 0.0330(5) Uani 1 1 d . . . . .
H49 H 0.3593 0.9899 0.6783 0.040 Uiso 1 1 calc R U . . .
C50 C 0.28660(11) 1.0098(3) 0.71882(10) 0.0334(5) Uani 1 1 d . . . . .
C51 C 0.29452(14) 0.8893(3) 0.74985(11) 0.0383(6) Uani 1 1 d . . . . .
H51A H 0.3355 0.8677 0.7550 0.046 Uiso 1 1 calc R U . . .
H51B H 0.2735 0.8261 0.7282 0.046 Uiso 1 1 calc R U . . .
C52 C 0.27191(14) 0.8980(3) 0.80642(12) 0.0406(6) Uani 1 1 d . . . . .
H52A H 0.2301 0.9113 0.8007 0.049 Uiso 1 1 calc R U . . .
H52B H 0.2789 0.8214 0.8255 0.049 Uiso 1 1 calc R U . . .
C53 C 0.30053(12) 0.9995(3) 0.84297(11) 0.0336(5) Uani 1 1 d . . . . .
H53 H 0.3422 0.9802 0.8493 0.040 Uiso 1 1 calc R U . . .
C54 C 0.27933(12) 1.0051(3) 0.90085(11) 0.0359(5) Uani 1 1 d . . . . .
C55 C 0.30218(16) 0.8907(3) 0.93312(12) 0.0453(7) Uani 1 1 d . . . . .
H55A H 0.2803 0.8212 0.9176 0.054 Uiso 1 1 calc R U . . .
H55B H 0.3426 0.8785 0.9277 0.054 Uiso 1 1 calc R U . . .
C56 C 0.29824(17) 0.8945(3) 0.99501(12) 0.0482(7) Uani 1 1 d . . . . .
H56A H 0.3155 0.8217 1.0122 0.058 Uiso 1 1 calc R U . . .
H56B H 0.2577 0.8971 1.0012 0.058 Uiso 1 1 calc R U . . .
C57 C 0.21259(13) 1.0091(4) 0.89665(13) 0.0509(8) Uani 1 1 d . . . . .
H57A H 0.2011 1.0219 0.9326 0.076 Uiso 1 1 calc R U . . .
H57B H 0.1968 0.9338 0.8820 0.076 Uiso 1 1 calc R U . . .
H57C H 0.1982 1.0742 0.8728 0.076 Uiso 1 1 calc R U . . .
C58 C 0.22187(13) 1.0387(3) 0.70245(13) 0.0465(7) Uani 1 1 d . . . . .
H58A H 0.2030 1.0476 0.7350 0.070 Uiso 1 1 calc R U . . .
H58B H 0.2038 0.9740 0.6804 0.070 Uiso 1 1 calc R U . . .
H58C H 0.2182 1.1128 0.6817 0.070 Uiso 1 1 calc R U . . .
C59 C 0.29583(13) 0.9700(3) 0.61254(11) 0.0367(6) Uani 1 1 d . . . . .
H59 H 0.2586 1.0099 0.6004 0.044 Uiso 1 1 calc R U . . .
C60 C 0.33691(13) 0.9943(3) 0.56903(11) 0.0412(6) Uani 1 1 d . . . . .
H60A H 0.3499 1.0778 0.5723 0.049 Uiso 1 1 calc R U . . .
H60B H 0.3710 0.9430 0.5768 0.049 Uiso 1 1 calc R U . . .
C61 C 0.30975(15) 0.9718(4) 0.50980(12) 0.0496(8) Uani 1 1 d . . . . .
H61A H 0.2966 0.8884 0.5064 0.060 Uiso 1 1 calc R U . . .
H61B H 0.2759 1.0235 0.5017 0.060 Uiso 1 1 calc R U . . .
C62 C 0.35149(15) 0.9957(3) 0.46762(12) 0.0476(7) Uani 1 1 d . . . . .
H62A H 0.3634 1.0799 0.4709 0.057 Uiso 1 1 calc R U . . .
H62B H 0.3861 0.9468 0.4774 0.057 Uiso 1 1 calc R U . . .
C63 C 0.3296(2) 0.9717(8) 0.40903(15) 0.099(2) Uani 1 1 d D . . . .
H63 H 0.3320 0.8831 0.4090 0.118 Uiso 0.546(11) 1 calc R U P B 1
H63A H 0.3069 1.0466 0.4034 0.118 Uiso 0.454(11) 1 calc R U P B 2
C64 C 0.28426(16) 0.8342(3) 0.61647(13) 0.0466(7) Uani 1 1 d . . . . .
H64A H 0.3193 0.7940 0.6321 0.070 Uiso 1 1 calc R U . . .
H64B H 0.2721 0.8025 0.5804 0.070 Uiso 1 1 calc R U . . .
H64C H 0.2541 0.8209 0.6394 0.070 Uiso 1 1 calc R U . . .
C65A C 0.2714(4) 0.9864(16) 0.3864(4) 0.095(3) Uani 0.546(11) 1 d D . P B 1
H65A H 0.2471 0.9335 0.4049 0.143 Uiso 0.546(11) 1 calc R U P B 1
H65B H 0.2673 0.9669 0.3480 0.143 Uiso 0.546(11) 1 calc R U P B 1
H65C H 0.2597 1.0688 0.3910 0.143 Uiso 0.546(11) 1 calc R U P B 1
C65B C 0.2844(5) 0.8956(17) 0.3912(5) 0.095(3) Uani 0.454(11) 1 d D . P B 2
H65D H 0.2983 0.8137 0.3914 0.143 Uiso 0.454(11) 1 calc R U P B 2
H65E H 0.2684 0.9176 0.3544 0.143 Uiso 0.454(11) 1 calc R U P B 2
H65F H 0.2547 0.9023 0.4151 0.143 Uiso 0.454(11) 1 calc R U P B 2
C66A C 0.3771(19) 1.001(6) 0.373(2) 0.072(4) Uani 0.546(11) 1 d D . P B 1
H66A H 0.3889 1.0838 0.3784 0.108 Uiso 0.546(11) 1 calc R U P B 1
H66B H 0.3623 0.9882 0.3350 0.108 Uiso 0.546(11) 1 calc R U P B 1
H66C H 0.4100 0.9488 0.3829 0.108 Uiso 0.546(11) 1 calc R U P B 1
C66B C 0.372(2) 1.003(7) 0.368(3) 0.072(4) Uani 0.454(11) 1 d D . P B 2
H66D H 0.3708 1.0881 0.3609 0.108 Uiso 0.454(11) 1 calc R U P B 2
H66E H 0.3615 0.9591 0.3345 0.108 Uiso 0.454(11) 1 calc R U P B 2
H66F H 0.4109 0.9802 0.3835 0.108 Uiso 0.454(11) 1 calc R U P B 2
B2 B 0.33348(16) 1.0003(4) 1.08566(14) 0.0445(7) Uani 1 1 d D . . . .
O5A O 0.2153(2) 0.5175(4) 0.48995(16) 0.0568(8) Uani 0.578(3) 1 d D . P C 1
O5B O 0.1531(3) 0.5290(6) 0.4892(2) 0.0568(8) Uani 0.422(3) 1 d D . P C 2
O6A O 0.1521(2) 0.3611(5) 0.48746(19) 0.0658(10) Uani 0.578(3) 1 d D . P C 1
O6B O 0.2152(3) 0.3743(7) 0.4804(2) 0.0658(10) Uani 0.422(3) 1 d D . P C 2
C67A C 0.1911(3) 0.5029(8) 0.4328(3) 0.0530(16) Uani 0.578(3) 1 d D . P C 1
C67B C 0.1683(5) 0.5328(11) 0.4323(5) 0.0530(16) Uani 0.422(3) 1 d D . P C 2
C68A C 0.1657(4) 0.3736(8) 0.4318(3) 0.0606(16) Uani 0.578(3) 1 d D . P C 1
C68B C 0.1907(5) 0.4084(11) 0.4244(4) 0.0606(16) Uani 0.422(3) 1 d D . P C 2
C69A C 0.1450(4) 0.6009(9) 0.4221(3) 0.0764(18) Uani 0.578(3) 1 d D . P C 1
H69A H 0.1169 0.5920 0.4475 0.115 Uiso 0.578(3) 1 calc R U P C 1
H69B H 0.1259 0.5936 0.3851 0.115 Uiso 0.578(3) 1 calc R U P C 1
H69C H 0.1632 0.6790 0.4269 0.115 Uiso 0.578(3) 1 calc R U P C 1
C69B C 0.1123(5) 0.5691(12) 0.3948(5) 0.0764(18) Uani 0.422(3) 1 d D . P C 2
H69D H 0.0845 0.5042 0.3935 0.115 Uiso 0.422(3) 1 calc R U P C 2
H69E H 0.1215 0.5851 0.3583 0.115 Uiso 0.422(3) 1 calc R U P C 2
H69F H 0.0960 0.6405 0.4092 0.115 Uiso 0.422(3) 1 calc R U P C 2
C70A C 0.2380(4) 0.5260(12) 0.3964(3) 0.095(3) Uani 0.578(3) 1 d D . P C 1
H70A H 0.2512 0.6083 0.4009 0.143 Uiso 0.578(3) 1 calc R U P C 1
H70B H 0.2225 0.5125 0.3586 0.143 Uiso 0.578(3) 1 calc R U P C 1
H70C H 0.2701 0.4720 0.4064 0.143 Uiso 0.578(3) 1 calc R U P C 1
C70B C 0.2102(5) 0.6395(15) 0.4316(5) 0.095(3) Uani 0.422(3) 1 d D . P C 2
H70D H 0.1892 0.7140 0.4339 0.143 Uiso 0.422(3) 1 calc R U P C 2
H70E H 0.2278 0.6382 0.3982 0.143 Uiso 0.422(3) 1 calc R U P C 2
H70F H 0.2400 0.6336 0.4626 0.143 Uiso 0.422(3) 1 calc R U P C 2
C71A C 0.2090(5) 0.2775(10) 0.4221(4) 0.092(2) Uani 0.578(3) 1 d D . P C 1
H71A H 0.2433 0.2866 0.4483 0.138 Uiso 0.578(3) 1 calc R U P C 1
H71B H 0.2193 0.2854 0.3855 0.138 Uiso 0.578(3) 1 calc R U P C 1
H71C H 0.1922 0.1991 0.4263 0.138 Uiso 0.578(3) 1 calc R U P C 1
C71B C 0.1441(6) 0.3160(13) 0.4049(6) 0.092(2) Uani 0.422(3) 1 d D . P C 2
H71D H 0.1613 0.2370 0.4047 0.138 Uiso 0.422(3) 1 calc R U P C 2
H71E H 0.1267 0.3365 0.3684 0.138 Uiso 0.422(3) 1 calc R U P C 2
H71F H 0.1147 0.3162 0.4294 0.138 Uiso 0.422(3) 1 calc R U P C 2
C72A C 0.1102(4) 0.3564(12) 0.3920(4) 0.088(2) Uani 0.578(3) 1 d D . P C 1
H72A H 0.0891 0.2876 0.4031 0.132 Uiso 0.578(3) 1 calc R U P C 1
H72B H 0.1201 0.3434 0.3555 0.132 Uiso 0.578(3) 1 calc R U P C 1
H72C H 0.0863 0.4275 0.3922 0.132 Uiso 0.578(3) 1 calc R U P C 1
C72B C 0.2398(5) 0.3996(16) 0.3884(4) 0.088(2) Uani 0.422(3) 1 d D . P C 2
H72D H 0.2741 0.4380 0.4068 0.132 Uiso 0.422(3) 1 calc R U P C 2
H72E H 0.2283 0.4394 0.3539 0.132 Uiso 0.422(3) 1 calc R U P C 2
H72F H 0.2480 0.3160 0.3819 0.132 Uiso 0.422(3) 1 calc R U P C 2
C73 C 0.19468(14) 0.4307(3) 0.58239(13) 0.0462(7) Uani 1 1 d . . . . .
H73 H 0.2170 0.3569 0.5928 0.055 Uiso 1 1 calc R U . . .
C74 C 0.13590(14) 0.4200(3) 0.60528(13) 0.0463(7) Uani 1 1 d . . . . .
H74A H 0.1123 0.4904 0.5941 0.056 Uiso 1 1 calc R U . . .
H74B H 0.1154 0.3490 0.5895 0.056 Uiso 1 1 calc R U . . .
C75 C 0.14296(12) 0.4101(3) 0.66719(12) 0.0395(6) Uani 1 1 d . . . . .
C76 C 0.11764(14) 0.3193(3) 0.69153(13) 0.0445(7) Uani 1 1 d . . . . .
H76 H 0.0972 0.2621 0.6689 0.053 Uiso 1 1 calc R U . . .
C77 C 0.11970(14) 0.3030(3) 0.75231(13) 0.0431(6) Uani 1 1 d . . . . .
H77A H 0.1450 0.2353 0.7638 0.052 Uiso 1 1 calc R U . . .
H77B H 0.0809 0.2835 0.7609 0.052 Uiso 1 1 calc R U . . .
C78 C 0.14176(11) 0.4157(2) 0.78476(11) 0.0348(5) Uani 1 1 d . . . . .
H78 H 0.1107 0.4767 0.7815 0.042 Uiso 1 1 calc R U . . .
C79 C 0.15797(12) 0.3849(2) 0.84518(12) 0.0362(6) Uani 1 1 d . . . . .
H79 H 0.1895 0.3252 0.8467 0.043 Uiso 1 1 calc R U . . .
C80 C 0.11102(14) 0.3285(3) 0.87580(13) 0.0443(7) Uani 1 1 d . . . . .
H80A H 0.1048 0.2442 0.8657 0.053 Uiso 1 1 calc R U . . .
H80B H 0.0745 0.3719 0.8681 0.053 Uiso 1 1 calc R U . . .
C81 C 0.13619(15) 0.3409(3) 0.93690(13) 0.0467(7) Uani 1 1 d . . . . .
H81A H 0.1477 0.2623 0.9523 0.056 Uiso 1 1 calc R U . . .
H81B H 0.1073 0.3754 0.9579 0.056 Uiso 1 1 calc R U . . .
C82 C 0.19002(13) 0.4258(3) 0.93887(12) 0.0395(6) Uani 1 1 d . . . . .
H82 H 0.2244 0.3737 0.9394 0.047 Uiso 1 1 calc R U . . .
C83 C 0.18172(11) 0.4904(3) 0.88217(12) 0.0357(6) Uani 1 1 d . . . . .
C84 C 0.23695(12) 0.5342(3) 0.85941(12) 0.0400(6) Uani 1 1 d . . . . .
H84A H 0.2662 0.4708 0.8639 0.048 Uiso 1 1 calc R U . . .
H84B H 0.2525 0.6042 0.8803 0.048 Uiso 1 1 calc R U . . .
C85 C 0.22446(13) 0.5685(3) 0.79805(12) 0.0403(6) Uani 1 1 d . . . . .
H85A H 0.1997 0.6396 0.7946 0.048 Uiso 1 1 calc R U . . .
H85B H 0.2609 0.5901 0.7849 0.048 Uiso 1 1 calc R U . . .
C86 C 0.19504(12) 0.4682(3) 0.76090(12) 0.0355(6) Uani 1 1 d . . . . .
H86 H 0.2234 0.4022 0.7613 0.043 Uiso 1 1 calc R U . . .
C87 C 0.18007(11) 0.5072(3) 0.69968(12) 0.0361(6) Uani 1 1 d . . . . .
C88 C 0.23710(12) 0.5230(3) 0.67355(12) 0.0405(6) Uani 1 1 d . . . . .
H88A H 0.2575 0.5935 0.6898 0.049 Uiso 1 1 calc R U . . .
H88B H 0.2617 0.4530 0.6828 0.049 Uiso 1 1 calc R U . . .
C89 C 0.22854(13) 0.5380(3) 0.61073(13) 0.0432(7) Uani 1 1 d . . . . .
H89A H 0.2663 0.5441 0.5976 0.052 Uiso 1 1 calc R U . . .
H89B H 0.2074 0.6125 0.6012 0.052 Uiso 1 1 calc R U . . .
C90 C 0.14586(13) 0.6273(3) 0.69489(13) 0.0425(6) Uani 1 1 d . . . . .
H90A H 0.1313 0.6419 0.6570 0.064 Uiso 1 1 calc R U . . .
H90B H 0.1712 0.6925 0.7084 0.064 Uiso 1 1 calc R U . . .
H90C H 0.1138 0.6224 0.7162 0.064 Uiso 1 1 calc R U . . .
C91 C 0.13746(13) 0.5950(3) 0.88267(13) 0.0420(6) Uani 1 1 d . . . . .
H91A H 0.1230 0.6168 0.8455 0.063 Uiso 1 1 calc R U . . .
H91B H 0.1563 0.6637 0.9012 0.063 Uiso 1 1 calc R U . . .
H91C H 0.1056 0.5695 0.9016 0.063 Uiso 1 1 calc R U . . .
C92 C 0.19826(14) 0.5010(3) 0.99261(13) 0.0458(7) Uani 1 1 d . . . . .
H92 H 0.1620 0.5457 0.9949 0.055 Uiso 1 1 calc R U . . .
C93 C 0.2471(2) 0.5925(4) 0.99438(16) 0.0711(12) Uani 1 1 d . . . . .
H93A H 0.2823 0.5523 0.9878 0.107 Uiso 1 1 calc R U . . .
H93B H 0.2527 0.6304 1.0299 0.107 Uiso 1 1 calc R U . . .
H93C H 0.2372 0.6529 0.9666 0.107 Uiso 1 1 calc R U . . .
C94 C 0.20794(16) 0.4161(3) 1.04248(13) 0.0490(7) Uani 1 1 d . . . . .
H94A H 0.1790 0.3522 1.0375 0.059 Uiso 1 1 calc R U . . .
H94B H 0.2459 0.3786 1.0430 0.059 Uiso 1 1 calc R U . . .
C95 C 0.2048(2) 0.4751(4) 1.09845(15) 0.0598(9) Uani 1 1 d . . . . .
H95A H 0.2325 0.5412 1.1033 0.072 Uiso 1 1 calc R U . . .
H95B H 0.1662 0.5088 1.0991 0.072 Uiso 1 1 calc R U . . .
C96 C 0.2175(3) 0.3873(5) 1.14562(17) 0.0795(13) Uani 1 1 d D . . . .
H96A H 0.2578 0.3621 1.1473 0.095 Uiso 0.642(9) 1 calc R U P D 1
H96B H 0.1935 0.3159 1.1374 0.095 Uiso 0.642(9) 1 calc R U P D 1
H96C H 0.2536 0.3449 1.1422 0.095 Uiso 0.358(9) 1 calc R U P D 2
H96D H 0.1865 0.3278 1.1440 0.095 Uiso 0.358(9) 1 calc R U P D 2
C97A C 0.2073(4) 0.4339(16) 1.2033(5) 0.090(3) Uani 0.642(9) 1 d D . P D 1
H97A H 0.2165 0.3619 1.2261 0.108 Uiso 0.642(9) 1 calc R U P D 1
C97B C 0.2227(10) 0.453(3) 1.2015(9) 0.090(3) Uani 0.358(9) 1 d D . P D 2
H97B H 0.2431 0.5309 1.1998 0.108 Uiso 0.358(9) 1 calc R U P D 2
C98A C 0.2568(5) 0.5129(12) 1.2216(3) 0.111(3) Uani 0.642(9) 1 d D . P D 1
H98A H 0.2925 0.4706 1.2186 0.166 Uiso 0.642(9) 1 calc R U P D 1
H98B H 0.2554 0.5358 1.2593 0.166 Uiso 0.642(9) 1 calc R U P D 1
H98C H 0.2548 0.5842 1.1990 0.166 Uiso 0.642(9) 1 calc R U P D 1
C98B C 0.2515(8) 0.374(2) 1.2490(6) 0.111(3) Uani 0.358(9) 1 d D . P D 2
H98D H 0.2695 0.3052 1.2342 0.166 Uiso 0.358(9) 1 calc R U P D 2
H98E H 0.2224 0.3470 1.2710 0.166 Uiso 0.358(9) 1 calc R U P D 2
H98F H 0.2804 0.4205 1.2714 0.166 Uiso 0.358(9) 1 calc R U P D 2
C99A C 0.1482(8) 0.457(3) 1.2119(14) 0.098(5) Uani 0.642(9) 1 d D . P D 1
H99A H 0.1339 0.5264 1.1906 0.148 Uiso 0.642(9) 1 calc R U P D 1
H99B H 0.1465 0.4732 1.2502 0.148 Uiso 0.642(9) 1 calc R U P D 1
H99C H 0.1246 0.3880 1.2008 0.148 Uiso 0.642(9) 1 calc R U P D 1
C99B C 0.1612(16) 0.472(7) 1.216(3) 0.098(5) Uani 0.358(9) 1 d D . P D 2
H99D H 0.1370 0.5046 1.1848 0.148 Uiso 0.358(9) 1 calc R U P D 2
H99E H 0.1622 0.5265 1.2465 0.148 Uiso 0.358(9) 1 calc R U P D 2
H99F H 0.1457 0.3952 1.2258 0.148 Uiso 0.358(9) 1 calc R U P D 2
B3 B 0.18739(16) 0.4400(4) 0.51783(15) 0.0462(8) Uani 1 1 d D . . . .
O7A O 0.0520(3) 0.0447(5) 0.4554(2) 0.0653(14) Uani 0.691(5) 1 d D U P E 1
O7B O 0.0771(6) 0.0279(13) 0.4533(5) 0.0653(14) Uani 0.309(5) 1 d D U P E 2
O8A O 0.0710(4) -0.1604(7) 0.4568(3) 0.097(2) Uani 0.691(5) 1 d D U P E 1
O8B O 0.0453(10) -0.1554(18) 0.4542(7) 0.097(2) Uani 0.309(5) 1 d D U P E 2
C100 C 0.0743(3) 0.0143(6) 0.5124(2) 0.0593(14) Uani 0.691(5) 1 d D U P E 1
C101 C 0.0762(4) -0.1238(8) 0.5141(3) 0.081(3) Uani 0.691(5) 1 d D U P E 1
C102 C 0.1408(5) 0.0617(19) 0.5210(5) 0.173(6) Uani 0.691(5) 1 d D U P E 1
H10A H 0.1650 0.0061 0.5040 0.260 Uiso 0.691(5) 1 calc R U P E 1
H10B H 0.1542 0.0671 0.5597 0.260 Uiso 0.691(5) 1 calc R U P E 1
H10C H 0.1428 0.1402 0.5045 0.260 Uiso 0.691(5) 1 calc R U P E 1
C103 C 0.0437(6) 0.0894(9) 0.5506(3) 0.127(4) Uani 0.691(5) 1 d D U P E 1
H10D H 0.0526 0.1734 0.5456 0.191 Uiso 0.691(5) 1 calc R U P E 1
H10E H 0.0565 0.0661 0.5879 0.191 Uiso 0.691(5) 1 calc R U P E 1
H10F H 0.0024 0.0772 0.5427 0.191 Uiso 0.691(5) 1 calc R U P E 1
C104 C 0.1173(9) -0.1838(14) 0.5493(4) 0.200(7) Uani 0.691(5) 1 d D U P E 1
H10G H 0.1122 -0.2696 0.5444 0.300 Uiso 0.691(5) 1 calc R U P E 1
H10H H 0.1129 -0.1627 0.5866 0.300 Uiso 0.691(5) 1 calc R U P E 1
H10I H 0.1555 -0.1612 0.5416 0.300 Uiso 0.691(5) 1 calc R U P E 1
C105 C 0.0077(6) -0.1431(13) 0.5292(4) 0.143(5) Uani 0.691(5) 1 d D U P E 1
H10J H -0.0169 -0.0805 0.5119 0.214 Uiso 0.691(5) 1 calc R U P E 1
H10K H 0.0076 -0.1390 0.5684 0.214 Uiso 0.691(5) 1 calc R U P E 1
H10L H -0.0067 -0.2207 0.5161 0.214 Uiso 0.691(5) 1 calc R U P E 1
C106 C 0.05136(16) -0.0643(4) 0.35965(13) 0.0552(9) Uani 1 1 d . . . . .
H106 H 0.0264 -0.1335 0.3477 0.066 Uiso 1 1 calc R U . . .
C107 C 0.11105(15) -0.0844(4) 0.33854(13) 0.0522(8) Uani 1 1 d . . . . .
H10M H 0.1369 -0.0181 0.3510 0.063 Uiso 1 1 calc R U . . .
H10N H 0.1283 -0.1587 0.3542 0.063 Uiso 1 1 calc R U . . .
C108 C 0.10559(13) -0.0919(3) 0.27661(12) 0.0436(6) Uani 1 1 d . . . . .
C109 C 0.12754(16) -0.1858(3) 0.25196(14) 0.0533(8) Uani 1 1 d . . . . .
H109 H 0.1461 -0.2458 0.2743 0.064 Uiso 1 1 calc R U . . .
C110 C 0.12456(17) -0.2018(3) 0.19088(14) 0.0499(8) Uani 1 1 d . . . . .
H11A H 0.0955 -0.2627 0.1790 0.060 Uiso 1 1 calc R U . . .
H11B H 0.1619 -0.2311 0.1823 0.060 Uiso 1 1 calc R U . . .
C111 C 0.10934(12) -0.0851(3) 0.15895(12) 0.0383(6) Uani 1 1 d . . . . .
H111 H 0.1436 -0.0322 0.1624 0.046 Uiso 1 1 calc R U . . .
C112 C 0.09131(12) -0.1134(3) 0.09842(12) 0.0366(6) Uani 1 1 d . . . . .
H112 H 0.0566 -0.1648 0.0973 0.044 Uiso 1 1 calc R U . . .
C113 C 0.13339(16) -0.1819(3) 0.06646(14) 0.0501(8) Uani 1 1 d . . . . .
H11C H 0.1346 -0.2672 0.0761 0.060 Uiso 1 1 calc R U . . .
H11D H 0.1724 -0.1487 0.0736 0.060 Uiso 1 1 calc R U . . .
C114 C 0.10781(14) -0.1633(3) 0.00563(13) 0.0442(7) Uani 1 1 d . . . . .
H11E H 0.0925 -0.2389 -0.0103 0.053 Uiso 1 1 calc R U . . .
H11F H 0.1377 -0.1343 -0.0156 0.053 Uiso 1 1 calc R U . . .
C115 C 0.05846(12) -0.0684(3) 0.00527(11) 0.0356(6) Uani 1 1 d . . . . .
H115 H 0.0221 -0.1134 0.0067 0.043 Uiso 1 1 calc R U . . .
C116 C 0.07261(11) -0.0033(3) 0.06152(11) 0.0344(5) Uani 1 1 d . . . . .
C117 C 0.02120(13) 0.0553(3) 0.08566(12) 0.0416(6) Uani 1 1 d . . . . .
H11G H 0.0096 0.1284 0.0652 0.050 Uiso 1 1 calc R U . . .
H11H H -0.0117 0.0001 0.0815 0.050 Uiso 1 1 calc R U . . .
C118 C 0.03636(14) 0.0873(3) 0.14679(12) 0.0443(7) Uani 1 1 d . . . . .
H11I H 0.0018 0.1190 0.1605 0.053 Uiso 1 1 calc R U . . .
H11J H 0.0655 0.1508 0.1502 0.053 Uiso 1 1 calc R U . . .
C119 C 0.05941(12) -0.0202(3) 0.18299(11) 0.0362(6) Uani 1 1 d . . . . .
H119 H 0.0273 -0.0787 0.1812 0.043 Uiso 1 1 calc R U . . .
C120 C 0.07456(12) 0.0128(3) 0.24484(12) 0.0391(6) Uani 1 1 d . . . . .
C121 C 0.01694(14) 0.0372(4) 0.26941(13) 0.0495(8) Uani 1 1 d . . . . .
H12A H -0.0002 0.1113 0.2535 0.059 Uiso 1 1 calc R U . . .
H12B H -0.0100 -0.0283 0.2585 0.059 Uiso 1 1 calc R U . . .
C122 C 0.02344(15) 0.0488(4) 0.33210(13) 0.0552(9) Uani 1 1 d . . . . .
H12C H 0.0473 0.1188 0.3433 0.066 Uiso 1 1 calc R U . . .
H12D H -0.0146 0.0611 0.3439 0.066 Uiso 1 1 calc R U . . .
C123 C 0.11309(16) 0.1259(3) 0.25239(14) 0.0518(8) Uani 1 1 d . . . . .
H12E H 0.1263 0.1372 0.2908 0.078 Uiso 1 1 calc R U . . .
H12F H 0.0910 0.1954 0.2385 0.078 Uiso 1 1 calc R U . . .
H12G H 0.1461 0.1160 0.2326 0.078 Uiso 1 1 calc R U . . .
C124 C 0.12203(14) 0.0878(3) 0.05932(14) 0.0469(7) Uani 1 1 d . . . . .
H12H H 0.1369 0.1121 0.0960 0.070 Uiso 1 1 calc R U . . .
H12I H 0.1075 0.1575 0.0385 0.070 Uiso 1 1 calc R U . . .
H12J H 0.1527 0.0510 0.0420 0.070 Uiso 1 1 calc R U . . .
C125 C 0.05043(14) 0.0074(3) -0.04792(12) 0.0411(6) Uani 1 1 d . . . . .
H125 H 0.0872 0.0498 -0.0507 0.049 Uiso 1 1 calc R U . . .
C126 C 0.03787(15) -0.0749(3) -0.09887(12) 0.0444(7) Uani 1 1 d . . . . .
H12K H 0.0663 -0.1398 -0.0961 0.053 Uiso 1 1 calc R U . . .
H12L H -0.0003 -0.1112 -0.0988 0.053 Uiso 1 1 calc R U . . .
C127 C 0.03965(16) -0.0086(3) -0.15345(13) 0.0484(7) Uani 1 1 d . . . . .
H12M H 0.0082 0.0501 -0.1580 0.058 Uiso 1 1 calc R U . . .
H12N H 0.0761 0.0357 -0.1516 0.058 Uiso 1 1 calc R U . . .
C128 C 0.03434(19) -0.0892(4) -0.20327(14) 0.0569(9) Uani 1 1 d . . . . .
H12O H -0.0034 -0.1288 -0.2069 0.068 Uiso 1 1 calc R U . . .
H12P H 0.0640 -0.1517 -0.1977 0.068 Uiso 1 1 calc R U . . .
C129 C 0.04089(18) -0.0210(4) -0.25717(14) 0.0589(9) Uani 1 1 d . . . . .
H129 H 0.0775 0.0245 -0.2512 0.071 Uiso 1 1 calc R U . . .
C130 C 0.0029(2) 0.1023(4) -0.04804(15) 0.0657(11) Uani 1 1 d . . . . .
H13A H -0.0331 0.0637 -0.0425 0.099 Uiso 1 1 calc R U . . .
H13B H -0.0019 0.1438 -0.0828 0.099 Uiso 1 1 calc R U . . .
H13C H 0.0135 0.1594 -0.0190 0.099 Uiso 1 1 calc R U . . .
C131 C -0.00710(19) 0.0685(4) -0.27198(17) 0.0666(10) Uani 1 1 d . . . . .
H13D H -0.0441 0.0286 -0.2727 0.100 Uiso 1 1 calc R U . . .
H13E H -0.0037 0.1021 -0.3076 0.100 Uiso 1 1 calc R U . . .
H13F H -0.0043 0.1322 -0.2451 0.100 Uiso 1 1 calc R U . . .
C132 C 0.0456(4) -0.1072(6) -0.3031(2) 0.112(2) Uani 1 1 d . . . . .
H13G H 0.0801 -0.1554 -0.2949 0.168 Uiso 1 1 calc R U . . .
H13H H 0.0476 -0.0628 -0.3365 0.168 Uiso 1 1 calc R U . . .
H13I H 0.0120 -0.1591 -0.3076 0.168 Uiso 1 1 calc R U . . .
C200 C 0.0983(7) -0.0286(13) 0.5098(5) 0.0593(14) Uani 0.309(5) 1 d D . P E 2
C201 C 0.0497(9) -0.1155(19) 0.5102(8) 0.081(3) Uani 0.309(5) 1 d D . P E 2
C202 C 0.1564(9) -0.101(3) 0.5169(11) 0.173(6) Uani 0.309(5) 1 d D . P E 2
H20A H 0.1486 -0.1841 0.5254 0.260 Uiso 0.309(5) 1 calc R U P E 2
H20B H 0.1825 -0.0667 0.5464 0.260 Uiso 0.309(5) 1 calc R U P E 2
H20C H 0.1739 -0.0977 0.4834 0.260 Uiso 0.309(5) 1 calc R U P E 2
C203 C 0.1017(17) 0.0828(18) 0.5456(7) 0.127(4) Uani 0.309(5) 1 d D . P E 2
H20D H 0.1380 0.1236 0.5433 0.191 Uiso 0.309(5) 1 calc R U P E 2
H20E H 0.0995 0.0596 0.5831 0.191 Uiso 0.309(5) 1 calc R U P E 2
H20F H 0.0700 0.1360 0.5332 0.191 Uiso 0.309(5) 1 calc R U P E 2
C204 C 0.0039(19) -0.013(3) 0.5214(8) 0.200(7) Uani 0.309(5) 1 d D . P E 2
H20G H 0.0180 0.0301 0.5543 0.300 Uiso 0.309(5) 1 calc R U P E 2
H20H H -0.0328 -0.0502 0.5257 0.300 Uiso 0.309(5) 1 calc R U P E 2
H20I H -0.0011 0.0420 0.4909 0.300 Uiso 0.309(5) 1 calc R U P E 2
C205 C 0.0616(13) -0.219(2) 0.5490(8) 0.143(5) Uani 0.309(5) 1 d D . P E 2
H20J H 0.0304 -0.2770 0.5427 0.214 Uiso 0.309(5) 1 calc R U P E 2
H20K H 0.0643 -0.1902 0.5862 0.214 Uiso 0.309(5) 1 calc R U P E 2
H20L H 0.0976 -0.2572 0.5431 0.214 Uiso 0.309(5) 1 calc R U P E 2
B4 B 0.05884(18) -0.0607(4) 0.42483(15) 0.0532(9) Uani 1 1 d D . . . .

loop_
_atom_site_aniso_label
_atom_site_aniso_U_11
_atom_site_aniso_U_22
_atom_site_aniso_U_33
_atom_site_aniso_U_23
_atom_site_aniso_U_13
_atom_site_aniso_U_12
O1 0.0884(18) 0.0533(14) 0.0331(11) 0.0013(10) 0.0039(11) -0.0032(13)
O2 0.120(2) 0.0556(15) 0.0299(11) 0.0017(10) 0.0003(13) -0.0208(16)
C1 0.068(2) 0.064(2) 0.0298(14) -0.0012(14) 0.0020(13) -0.0011(17)
C2 0.107(3) 0.063(2) 0.0290(15) 0.0031(16) -0.0046(17) -0.010(2)
C3 0.099(3) 0.075(3) 0.048(2) -0.011(2) 0.000(2) -0.020(2)
C4 0.068(3) 0.167(6) 0.052(2) -0.010(3) 0.0105(19) 0.019(3)
C5 0.106(4) 0.110(5) 0.085(3) -0.008(3) -0.012(3) 0.049(4)
C6 0.233(8) 0.098(4) 0.040(2) 0.011(2) -0.002(3) -0.068(5)
C7 0.0501(15) 0.0531(18) 0.0279(13) -0.0019(12) 0.0081(11) -0.0121(14)
C8 0.0545(17) 0.0497(17) 0.0307(13) 0.0030(12) 0.0017(12) 0.0012(14)
C9 0.0403(13) 0.0380(14) 0.0293(13) 0.0022(11) 0.0028(10) -0.0019(11)
C10 0.0546(17) 0.0344(14) 0.0333(14) 0.0056(11) 0.0026(12) 0.0024(12)
C11 0.0540(16) 0.0309(14) 0.0346(14) 0.0033(11) 0.0093(12) 0.0023(12)
C12 0.0358(12) 0.0279(12) 0.0322(12) 0.0010(10) 0.0070(10) -0.0002(10)
C13 0.0401(13) 0.0305(13) 0.0310(13) 0.0002(10) 0.0070(10) -0.0016(10)
C14 0.0636(19) 0.0347(15) 0.0348(14) 0.0001(11) 0.0090(13) 0.0102(13)
C15 0.0501(15) 0.0341(14) 0.0342(14) -0.0036(11) 0.0099(11) 0.0011(12)
C16 0.0393(12) 0.0383(14) 0.0290(12) -0.0026(11) 0.0068(10) 0.0010(11)
C17 0.0402(13) 0.0318(13) 0.0269(12) 0.0007(10) 0.0087(10) 0.0033(11)
C18 0.0499(16) 0.0505(17) 0.0320(14) 0.0073(12) 0.0119(11) 0.0202(14)
C19 0.0602(18) 0.0494(17) 0.0317(14) 0.0054(13) 0.0152(12) 0.0199(14)
C20 0.0353(12) 0.0370(14) 0.0288(12) 0.0011(10) 0.0074(9) 0.0007(10)
C21 0.0370(13) 0.0342(14) 0.0300(12) 0.0003(10) 0.0056(10) -0.0012(11)
C22 0.0435(15) 0.062(2) 0.0293(13) 0.0026(13) 0.0076(11) 0.0099(14)
C23 0.0450(15) 0.064(2) 0.0289(13) -0.0001(13) 0.0093(11) 0.0064(14)
C24 0.0622(19) 0.0433(17) 0.0403(15) -0.0069(13) 0.0115(14) -0.0150(14)
C25 0.0551(17) 0.0354(15) 0.0335(13) -0.0030(11) 0.0132(12) -0.0067(12)
C26 0.0514(15) 0.0407(15) 0.0276(12) 0.0021(11) 0.0104(11) 0.0064(13)
C27 0.0572(17) 0.0508(18) 0.0322(14) -0.0033(13) 0.0097(12) 0.0022(15)
C28 0.080(2) 0.059(2) 0.0311(15) -0.0015(14) 0.0131(15) -0.0016(18)
C29 0.076(2) 0.058(2) 0.0303(14) -0.0024(15) 0.0067(14) 0.0081(18)
C30 0.070(2) 0.073(3) 0.0388(16) 0.0008(17) 0.0093(15) 0.0110(19)
C31 0.087(3) 0.056(2) 0.0353(15) 0.0080(14) 0.0171(16) 0.0301(19)
C32 0.070(3) 0.113(4) 0.053(2) 0.025(2) 0.0051(18) -0.008(3)
C33 0.182(6) 0.084(4) 0.0324(18) -0.008(2) 0.007(3) 0.000(4)
B1 0.0467(16) 0.053(2) 0.0295(15) 0.0008(14) 0.0066(12) -0.0070(15)
O3A 0.140(4) 0.107(3) 0.0360(16) 0.0098(18) 0.012(2) 0.069(3)
O3B 0.140(4) 0.107(3) 0.0360(16) 0.0098(18) 0.012(2) 0.069(3)
O4A 0.306(11) 0.157(5) 0.0383(19) 0.016(3) 0.025(4) 0.158(7)
O4B 0.306(11) 0.157(5) 0.0383(19) 0.016(3) 0.025(4) 0.158(7)
C34A 0.068(4) 0.078(3) 0.0349(19) 0.0016(19) 0.004(3) 0.015(3)
C34B 0.068(4) 0.078(3) 0.0349(19) 0.0016(19) 0.004(3) 0.015(3)
C35A 0.114(6) 0.054(3) 0.039(2) 0.003(2) -0.006(3) 0.009(3)
C35B 0.114(6) 0.054(3) 0.039(2) 0.003(2) -0.006(3) 0.009(3)
C36A 0.163(9) 0.072(5) 0.098(6) -0.013(4) -0.006(6) -0.038(5)
C36B 0.163(9) 0.072(5) 0.098(6) -0.013(4) -0.006(6) -0.038(5)
C37A 0.066(4) 0.194(12) 0.108(6) -0.035(7) 0.027(4) 0.013(5)
C37B 0.066(4) 0.194(12) 0.108(6) -0.035(7) 0.027(4) 0.013(5)
C38A 0.084(5) 0.160(10) 0.122(7) 0.041(7) -0.005(5) 0.054(6)
C38B 0.084(5) 0.160(10) 0.122(7) 0.041(7) -0.005(5) 0.054(6)
C39A 0.182(12) 0.073(6) 0.223(14) 0.044(7) 0.043(9) -0.030(6)
C39B 0.182(12) 0.073(6) 0.223(14) 0.044(7) 0.043(9) -0.030(6)
C40 0.0559(16) 0.0470(17) 0.0333(14) -0.0016(13) 0.0050(12) 0.0001(15)
C41 0.0600(18) 0.0399(16) 0.0351(15) -0.0039(12) 0.0113(13) -0.0026(13)
C42 0.0447(14) 0.0344(14) 0.0337(14) -0.0033(11) 0.0084(11) 0.0000(11)
C43 0.0573(17) 0.0345(14) 0.0370(15) -0.0048(12) 0.0103(12) -0.0036(13)
C44 0.0638(18) 0.0327(14) 0.0368(15) -0.0014(12) 0.0150(13) -0.0050(13)
C45 0.0422(13) 0.0280(13) 0.0320(13) 0.0010(10) 0.0105(10) -0.0011(10)
C46 0.0444(14) 0.0262(13) 0.0341(13) 0.0011(10) 0.0110(11) 0.0001(11)
C47 0.079(2) 0.0273(14) 0.0393(15) 0.0019(12) 0.0207(14) -0.0027(14)
C48 0.0558(17) 0.0298(13) 0.0365(14) 0.0046(11) 0.0125(12) -0.0007(12)
C49 0.0379(12) 0.0301(13) 0.0320(12) 0.0034(10) 0.0076(10) -0.0004(10)
C50 0.0387(12) 0.0317(13) 0.0305(12) 0.0020(10) 0.0069(10) -0.0002(11)
C51 0.0539(16) 0.0291(13) 0.0327(13) 0.0002(11) 0.0078(11) -0.0071(12)
C52 0.0556(16) 0.0330(14) 0.0338(14) 0.0006(11) 0.0082(12) -0.0125(12)
C53 0.0395(12) 0.0289(13) 0.0330(12) -0.0007(11) 0.0072(10) -0.0015(11)
C54 0.0435(13) 0.0347(13) 0.0305(12) -0.0002(11) 0.0085(10) -0.0039(12)
C55 0.0688(19) 0.0333(15) 0.0341(14) 0.0024(12) 0.0075(13) -0.0047(14)
C56 0.073(2) 0.0403(16) 0.0321(14) 0.0046(12) 0.0079(13) -0.0043(15)
C57 0.0455(15) 0.067(2) 0.0418(15) -0.0003(15) 0.0125(12) -0.0102(15)
C58 0.0407(14) 0.061(2) 0.0390(15) 0.0019(14) 0.0089(11) 0.0046(13)
C59 0.0431(14) 0.0362(14) 0.0317(13) 0.0007(11) 0.0078(10) 0.0006(11)
C60 0.0497(15) 0.0408(15) 0.0352(14) -0.0016(12) 0.0134(11) -0.0027(13)
C61 0.0552(17) 0.063(2) 0.0313(14) 0.0038(14) 0.0080(12) 0.0034(15)
C62 0.0654(19) 0.0418(16) 0.0380(15) -0.0023(13) 0.0162(13) -0.0062(15)
C63 0.075(3) 0.188(7) 0.0335(17) -0.004(3) 0.0123(17) -0.033(4)
C64 0.0652(19) 0.0381(16) 0.0380(15) -0.0023(12) 0.0123(13) -0.0085(14)
C65A 0.075(4) 0.164(11) 0.045(3) 0.003(6) 0.003(3) 0.017(6)
C65B 0.075(4) 0.164(11) 0.045(3) 0.003(6) 0.003(3) 0.017(6)
C66A 0.098(7) 0.086(3) 0.035(7) -0.007(4) 0.022(6) -0.021(5)
C66B 0.098(7) 0.086(3) 0.035(7) -0.007(4) 0.022(6) -0.021(5)
B2 0.0538(18) 0.0449(18) 0.0342(16) 0.0019(14) 0.0035(13) -0.0003(15)
O5A 0.0685(19) 0.061(2) 0.0399(16) 0.0033(15) 0.0023(14) -0.0083(17)
O5B 0.0685(19) 0.061(2) 0.0399(16) 0.0033(15) 0.0023(14) -0.0083(17)
O6A 0.080(2) 0.072(3) 0.0456(19) -0.0093(17) 0.0057(17) -0.011(2)
O6B 0.080(2) 0.072(3) 0.0456(19) -0.0093(17) 0.0057(17) -0.011(2)
C67A 0.048(5) 0.069(5) 0.0388(19) 0.012(3) -0.004(3) 0.005(4)
C67B 0.048(5) 0.069(5) 0.0388(19) 0.012(3) -0.004(3) 0.005(4)
C68A 0.071(5) 0.070(5) 0.040(3) -0.004(3) 0.005(3) -0.003(3)
C68B 0.071(5) 0.070(5) 0.040(3) -0.004(3) 0.005(3) -0.003(3)
C69A 0.075(4) 0.087(5) 0.064(4) 0.010(3) -0.004(3) 0.005(4)
C69B 0.075(4) 0.087(5) 0.064(4) 0.010(3) -0.004(3) 0.005(4)
C70A 0.075(4) 0.148(8) 0.060(4) 0.023(4) 0.002(3) -0.037(5)
C70B 0.075(4) 0.148(8) 0.060(4) 0.023(4) 0.002(3) -0.037(5)
C71A 0.108(6) 0.089(5) 0.077(4) -0.037(4) -0.001(4) 0.026(4)
C71B 0.108(6) 0.089(5) 0.077(4) -0.037(4) -0.001(4) 0.026(4)
C72A 0.072(4) 0.133(7) 0.057(3) -0.009(4) 0.004(3) -0.010(4)
C72B 0.072(4) 0.133(7) 0.057(3) -0.009(4) 0.004(3) -0.010(4)
C73 0.0518(16) 0.0394(16) 0.0469(17) 0.0069(13) 0.0038(13) 0.0001(13)
C74 0.0514(16) 0.0414(16) 0.0448(16) 0.0013(13) 0.0005(12) -0.0111(13)
C75 0.0402(14) 0.0353(15) 0.0418(15) 0.0000(12) 0.0011(11) -0.0020(12)
C76 0.0513(16) 0.0344(15) 0.0473(16) -0.0050(12) 0.0045(13) -0.0102(13)
C77 0.0494(16) 0.0308(14) 0.0495(17) -0.0020(12) 0.0078(13) -0.0118(12)
C78 0.0343(12) 0.0283(13) 0.0414(14) -0.0003(11) 0.0035(10) -0.0041(10)
C79 0.0393(13) 0.0277(13) 0.0423(15) 0.0035(11) 0.0082(11) -0.0022(11)
C80 0.0474(16) 0.0373(15) 0.0491(16) 0.0007(13) 0.0092(13) -0.0118(13)
C81 0.0555(17) 0.0401(16) 0.0463(16) 0.0031(13) 0.0128(13) -0.0096(14)
C82 0.0415(14) 0.0340(14) 0.0435(15) 0.0029(12) 0.0073(11) -0.0006(11)
C83 0.0360(12) 0.0302(13) 0.0411(14) 0.0022(11) 0.0055(10) -0.0034(11)
C84 0.0348(13) 0.0419(16) 0.0426(15) 0.0016(12) 0.0024(11) -0.0087(11)
C85 0.0387(13) 0.0387(15) 0.0435(15) 0.0031(12) 0.0052(11) -0.0101(11)
C86 0.0341(12) 0.0309(13) 0.0413(14) 0.0041(11) 0.0045(10) -0.0004(10)
C87 0.0357(12) 0.0299(13) 0.0417(14) 0.0031(11) 0.0013(10) -0.0033(11)
C88 0.0389(13) 0.0398(15) 0.0419(15) 0.0089(12) 0.0016(11) -0.0020(12)
C89 0.0403(14) 0.0463(17) 0.0424(15) 0.0089(13) 0.0030(11) -0.0015(12)
C90 0.0440(15) 0.0317(14) 0.0501(16) 0.0024(12) -0.0014(12) 0.0019(12)
C91 0.0465(15) 0.0326(14) 0.0467(16) 0.0006(12) 0.0050(12) 0.0024(12)
C92 0.0556(16) 0.0373(15) 0.0439(15) 0.0034(13) 0.0040(13) -0.0041(14)
C93 0.095(3) 0.071(3) 0.0442(18) 0.0041(18) -0.0004(18) -0.038(2)
C94 0.0638(19) 0.0405(17) 0.0429(16) 0.0047(13) 0.0074(14) -0.0011(14)
C95 0.080(2) 0.051(2) 0.0492(19) 0.0000(16) 0.0095(17) 0.0067(18)
C96 0.102(3) 0.090(3) 0.047(2) 0.007(2) 0.012(2) 0.010(3)
C97A 0.059(7) 0.162(9) 0.055(3) -0.005(4) 0.024(4) -0.027(6)
C97B 0.059(7) 0.162(9) 0.055(3) -0.005(4) 0.024(4) -0.027(6)
C98A 0.124(6) 0.153(9) 0.055(4) -0.011(4) 0.004(4) -0.045(6)
C98B 0.124(6) 0.153(9) 0.055(4) -0.011(4) 0.004(4) -0.045(6)
C99A 0.097(9) 0.084(10) 0.124(8) 0.005(5) 0.050(9) 0.008(9)
C99B 0.097(9) 0.084(10) 0.124(8) 0.005(5) 0.050(9) 0.008(9)
B3 0.0470(18) 0.0452(19) 0.0461(18) -0.0035(15) 0.0055(14) -0.0023(15)
O7A 0.098(4) 0.055(2) 0.0417(15) 0.0057(14) 0.002(3) 0.012(3)
O7B 0.098(4) 0.055(2) 0.0417(15) 0.0057(14) 0.002(3) 0.012(3)
O8A 0.175(7) 0.072(2) 0.0413(17) 0.0052(15) 0.004(4) 0.058(4)
O8B 0.175(7) 0.072(2) 0.0413(17) 0.0052(15) 0.004(4) 0.058(4)
C100 0.090(4) 0.053(3) 0.0329(19) 0.002(2) 0.001(2) 0.016(3)
C101 0.141(8) 0.061(3) 0.037(2) 0.006(2) -0.006(5) 0.018(5)
C102 0.110(7) 0.300(17) 0.098(6) 0.000(10) -0.032(5) -0.084(10)
C103 0.247(13) 0.081(5) 0.051(3) -0.007(3) 0.004(6) 0.054(7)
C104 0.359(18) 0.168(10) 0.063(5) 0.017(6) -0.010(8) 0.170(12)
C105 0.186(10) 0.174(12) 0.072(5) -0.020(6) 0.037(6) -0.114(10)
C106 0.0557(18) 0.075(3) 0.0345(15) 0.0046(16) 0.0049(13) -0.0007(17)
C107 0.0551(18) 0.061(2) 0.0381(15) 0.0054(15) -0.0028(13) 0.0109(16)
C108 0.0434(15) 0.0462(17) 0.0398(15) 0.0060(13) 0.0001(12) 0.0025(13)
C109 0.063(2) 0.0501(19) 0.0453(17) 0.0102(14) 0.0003(15) 0.0146(16)
C110 0.0630(19) 0.0425(17) 0.0443(17) 0.0053(14) 0.0066(14) 0.0135(15)
C111 0.0369(13) 0.0355(14) 0.0426(15) 0.0047(12) 0.0056(11) 0.0013(11)
C112 0.0398(13) 0.0314(13) 0.0394(14) 0.0031(11) 0.0076(11) 0.0021(11)
C113 0.0613(19) 0.0453(17) 0.0450(17) 0.0049(14) 0.0114(14) 0.0196(15)
C114 0.0540(17) 0.0378(15) 0.0429(15) 0.0020(12) 0.0139(13) 0.0076(13)
C115 0.0399(13) 0.0311(13) 0.0370(13) 0.0016(11) 0.0089(10) -0.0018(11)
C116 0.0375(12) 0.0295(13) 0.0367(13) 0.0027(11) 0.0069(10) -0.0005(11)
C117 0.0460(15) 0.0454(16) 0.0336(14) 0.0029(12) 0.0059(11) 0.0112(13)
C118 0.0521(16) 0.0451(17) 0.0357(14) 0.0004(12) 0.0053(12) 0.0117(13)
C119 0.0365(12) 0.0372(15) 0.0348(13) 0.0015(11) 0.0041(10) -0.0036(11)
C120 0.0363(13) 0.0445(16) 0.0358(13) 0.0005(12) 0.0021(10) -0.0010(12)
C121 0.0410(14) 0.072(2) 0.0350(14) 0.0037(14) 0.0040(11) 0.0087(15)
C122 0.0474(16) 0.084(3) 0.0336(15) 0.0050(16) 0.0046(12) 0.0152(17)
C123 0.0584(19) 0.0500(19) 0.0461(17) -0.0039(14) 0.0034(14) -0.0110(15)
C124 0.0546(17) 0.0424(16) 0.0451(16) 0.0029(13) 0.0113(13) -0.0140(14)
C125 0.0527(15) 0.0349(14) 0.0363(14) 0.0013(12) 0.0084(11) 0.0028(13)
C126 0.0582(17) 0.0371(15) 0.0385(15) -0.0004(12) 0.0092(12) 0.0000(13)
C127 0.0645(18) 0.0410(16) 0.0404(15) 0.0024(13) 0.0091(13) 0.0014(15)
C128 0.083(2) 0.0479(19) 0.0397(16) -0.0008(14) 0.0076(15) 0.0076(18)
C129 0.074(2) 0.063(2) 0.0412(17) 0.0057(16) 0.0118(15) 0.0115(19)
C130 0.094(3) 0.063(2) 0.0400(17) 0.0064(16) 0.0079(17) 0.037(2)
C131 0.070(2) 0.072(3) 0.058(2) 0.017(2) 0.0072(17) 0.012(2)
C132 0.204(7) 0.085(4) 0.051(2) 0.000(2) 0.027(3) 0.046(4)
C200 0.090(4) 0.053(3) 0.0329(19) 0.002(2) 0.001(2) 0.016(3)
C201 0.141(8) 0.061(3) 0.037(2) 0.006(2) -0.006(5) 0.018(5)
C202 0.110(7) 0.300(17) 0.098(6) 0.000(10) -0.032(5) -0.084(10)
C203 0.247(13) 0.081(5) 0.051(3) -0.007(3) 0.004(6) 0.054(7)
C204 0.359(18) 0.168(10) 0.063(5) 0.017(6) -0.010(8) 0.170(12)
C205 0.186(10) 0.174(12) 0.072(5) -0.020(6) 0.037(6) -0.114(10)
B4 0.055(2) 0.067(3) 0.0364(18) 0.0060(17) -0.0003(15) 0.0041(18)

loop_
_atom_type_symbol
_atom_type_description
_atom_type_scat_dispersion_real
_atom_type_scat_dispersion_imag
_atom_type_scat_source
C C 0.0181 0.0091 'International Tables Vol C Tables 4.2.6.8 and 6.1.1.4'
H H 0.0000 0.0000 'International Tables Vol C Tables 4.2.6.8 and 6.1.1.4'
B B 0.0090 0.0039 'International Tables Vol C Tables 4.2.6.8 and 6.1.1.4'
O O 0.0492 0.0322 'International Tables Vol C Tables 4.2.6.8 and 6.1.1.4'

loop_
_geom_angle_atom_site_label_1
_geom_angle_atom_site_label_2
_geom_angle_atom_site_label_3
_geom_angle
_geom_angle_site_symmetry_1
_geom_angle_site_symmetry_3
_geom_angle_publ_flag
B1 O1 C1 107.1(3) . . ?
B1 O2 C2 106.9(3) . . ?
O1 C1 C3 108.6(3) . . ?
O1 C1 C2 102.8(3) . . ?
C3 C1 C2 116.2(4) . . ?
O1 C1 C4 107.4(3) . . ?
C3 C1 C4 108.9(4) . . ?
C2 C1 C4 112.3(4) . . ?
O2 C2 C6 109.1(4) . . ?
O2 C2 C1 102.6(3) . . ?
C6 C2 C1 118.6(5) . . ?
O2 C2 C5 105.8(4) . . ?
C6 C2 C5 108.4(5) . . ?
C1 C2 C5 111.5(4) . . ?
C1 C3 H3A 109.5 . . ?
C1 C3 H3B 109.5 . . ?
H3A C3 H3B 109.5 . . ?
C1 C3 H3C 109.5 . . ?
H3A C3 H3C 109.5 . . ?
H3B C3 H3C 109.5 . . ?
C1 C4 H4A 109.5 . . ?
C1 C4 H4B 109.5 . . ?
H4A C4 H4B 109.5 . . ?
C1 C4 H4C 109.5 . . ?
H4A C4 H4C 109.5 . . ?
H4B C4 H4C 109.5 . . ?
C2 C5 H5A 109.5 . . ?
C2 C5 H5B 109.5 . . ?
H5A C5 H5B 109.5 . . ?
C2 C5 H5C 109.5 . . ?
H5A C5 H5C 109.5 . . ?
H5B C5 H5C 109.5 . . ?
C2 C6 H6A 109.5 . . ?
C2 C6 H6B 109.5 . . ?
H6A C6 H6B 109.5 . . ?
C2 C6 H6C 109.5 . . ?
H6A C6 H6C 109.5 . . ?
H6B C6 H6C 109.5 . . ?
C23 C7 C8 109.0(2) . . ?
C23 C7 B1 115.2(3) . . ?
C8 C7 B1 106.6(2) . . ?
C23 C7 H7 108.6 . . ?
C8 C7 H7 108.6 . . ?
B1 C7 H7 108.6 . . ?
C9 C8 C7 113.5(2) . . ?
C9 C8 H8A 108.9 . . ?
C7 C8 H8A 108.9 . . ?
C9 C8 H8B 108.9 . . ?
C7 C8 H8B 108.9 . . ?
H8A C8 H8B 107.7 . . ?
C10 C9 C8 120.3(3) . . ?
C10 C9 C21 123.3(2) . . ?
C8 C9 C21 116.4(2) . . ?
C9 C10 C11 125.0(3) . . ?
C9 C10 H10 117.5 . . ?
C11 C10 H10 117.5 . . ?
C10 C11 C12 112.5(2) . . ?
C10 C11 H11K 109.1 . . ?
C12 C11 H11K 109.1 . . ?
C10 C11 H11L 109.1 . . ?
C12 C11 H11L 109.1 . . ?
H11K C11 H11L 107.8 . . ?
C13 C12 C11 110.5(2) . . ?
C13 C12 C20 109.8(2) . . ?
C11 C12 C20 110.3(2) . . ?
C13 C12 H12 108.7 . . ?
C11 C12 H12 108.7 . . ?
C20 C12 H12 108.7 . . ?
C14 C13 C12 118.7(2) . . ?
C14 C13 C17 104.2(2) . . ?
C12 C13 C17 114.4(2) . . ?
C14 C13 H13 106.2 . . ?
C12 C13 H13 106.2 . . ?
C17 C13 H13 106.2 . . ?
C13 C14 C15 103.7(2) . . ?
C13 C14 H14A 111.0 . . ?
C15 C14 H14A 111.0 . . ?
C13 C14 H14B 111.0 . . ?
C15 C14 H14B 111.0 . . ?
H14A C14 H14B 109.0 . . ?
C14 C15 C16 107.4(2) . . ?
C14 C15 H15A 110.2 . . ?
C16 C15 H15A 110.2 . . ?
C14 C15 H15B 110.2 . . ?
C16 C15 H15B 110.2 . . ?
H15A C15 H15B 108.5 . . ?
C26 C16 C15 111.9(2) . . ?
C26 C16 C17 119.3(2) . . ?
C15 C16 C17 103.6(2) . . ?
C26 C16 H16 107.1 . . ?
C15 C16 H16 107.1 . . ?
C17 C16 H16 107.1 . . ?
C18 C17 C25 110.9(2) . . ?
C18 C17 C13 106.2(2) . . ?
C25 C17 C13 111.8(2) . . ?
C18 C17 C16 116.6(2) . . ?
C25 C17 C16 110.5(2) . . ?
C13 C17 C16 100.3(2) . . ?
C17 C18 C19 112.2(2) . . ?
C17 C18 H18A 109.2 . . ?
C19 C18 H18A 109.2 . . ?
C17 C18 H18B 109.2 . . ?
C19 C18 H18B 109.2 . . ?
H18A C18 H18B 107.9 . . ?
C20 C19 C18 114.0(3) . . ?
C20 C19 H19A 108.8 . . ?
C18 C19 H19A 108.8 . . ?
C20 C19 H19B 108.8 . . ?
C18 C19 H19B 108.8 . . ?
H19A C19 H19B 107.7 . . ?
C12 C20 C19 111.5(2) . . ?
C12 C20 C21 112.4(2) . . ?
C19 C20 C21 112.6(2) . . ?
C12 C20 H20 106.6 . . ?
C19 C20 H20 106.6 . . ?
C21 C20 H20 106.6 . . ?
C9 C21 C24 108.0(2) . . ?
C9 C21 C22 108.7(2) . . ?
C24 C21 C22 109.5(3) . . ?
C9 C21 C20 110.2(2) . . ?
C24 C21 C20 111.7(2) . . ?
C22 C21 C20 108.7(2) . . ?
C23 C22 C21 114.7(2) . . ?
C23 C22 H22A 108.6 . . ?
C21 C22 H22A 108.6 . . ?
C23 C22 H22B 108.6 . . ?
C21 C22 H22B 108.6 . . ?
H22A C22 H22B 107.6 . . ?
C7 C23 C22 111.2(3) . . ?
C7 C23 H23A 109.4 . . ?
C22 C23 H23A 109.4 . . ?
C7 C23 H23B 109.4 . . ?
C22 C23 H23B 109.4 . . ?
H23A C23 H23B 108.0 . . ?
C21 C24 H24A 109.5 . . ?
C21 C24 H24B 109.5 . . ?
H24A C24 H24B 109.5 . . ?
C21 C24 H24C 109.5 . . ?
H24A C24 H24C 109.5 . . ?
H24B C24 H24C 109.5 . . ?
C17 C25 H25A 109.5 . . ?
C17 C25 H25B 109.5 . . ?
H25A C25 H25B 109.5 . . ?
C17 C25 H25C 109.5 . . ?
H25A C25 H25C 109.5 . . ?
H25B C25 H25C 109.5 . . ?
C31 C26 C16 113.1(2) . . ?
C31 C26 C27 110.5(3) . . ?
C16 C26 C27 109.8(3) . . ?
C31 C26 H26 107.7 . . ?
C16 C26 H26 107.7 . . ?
C27 C26 H26 107.7 . . ?
C28 C27 C26 115.2(3) . . ?
C28 C27 H27A 108.5 . . ?
C26 C27 H27A 108.5 . . ?
C28 C27 H27B 108.5 . . ?
C26 C27 H27B 108.5 . . ?
H27A C27 H27B 107.5 . . ?
C27 C28 C29 113.3(3) . . ?
C27 C28 H28A 108.9 . . ?
C29 C28 H28A 108.9 . . ?
C27 C28 H28B 108.9 . . ?
C29 C28 H28B 108.9 . . ?
H28A C28 H28B 107.7 . . ?
C30 C29 C28 115.5(3) . . ?
C30 C29 H29A 108.4 . . ?
C28 C29 H29A 108.4 . . ?
C30 C29 H29B 108.4 . . ?
C28 C29 H29B 108.4 . . ?
H29A C29 H29B 107.5 . . ?
C32 C30 C29 113.0(3) . . ?
C32 C30 C33 111.5(4) . . ?
C29 C30 C33 109.2(4) . . ?
C32 C30 H30 107.6 . . ?
C29 C30 H30 107.6 . . ?
C33 C30 H30 107.6 . . ?
C26 C31 H31A 109.5 . . ?
C26 C31 H31B 109.5 . . ?
H31A C31 H31B 109.5 . . ?
C26 C31 H31C 109.5 . . ?
H31A C31 H31C 109.5 . . ?
H31B C31 H31C 109.5 . . ?
C30 C32 H32A 109.5 . . ?
C30 C32 H32B 109.5 . . ?
H32A C32 H32B 109.5 . . ?
C30 C32 H32C 109.5 . . ?
H32A C32 H32C 109.5 . . ?
H32B C32 H32C 109.5 . . ?
C30 C33 H33A 109.5 . . ?
C30 C33 H33B 109.5 . . ?
H33A C33 H33B 109.5 . . ?
C30 C33 H33C 109.5 . . ?
H33A C33 H33C 109.5 . . ?
H33B C33 H33C 109.5 . . ?
O1 B1 O2 113.0(3) . . ?
O1 B1 C7 124.0(3) . . ?
O2 B1 C7 122.8(3) . . ?
B2 O3A C34A 113.8(15) . . ?
B2 O3B C34B 108.5(4) . . ?
B2 O4A C35A 107.4(18) . . ?
B2 O4B C35B 111.4(5) . . ?
O3A C34A C35A 100.8(16) . . ?
O3A C34A C36A 112.4(19) . . ?
C35A C34A C36A 129.1(19) . . ?
O3A C34A C37A 111.4(17) . . ?
C35A C34A C37A 98(2) . . ?
C36A C34A C37A 104(2) . . ?
O3B C34B C36B 107.9(6) . . ?
O3B C34B C35B 102.4(4) . . ?
C36B C34B C35B 115.5(6) . . ?
O3B C34B C37B 108.6(6) . . ?
C36B C34B C37B 114.3(7) . . ?
C35B C34B C37B 107.3(7) . . ?
O4A C35A C34A 109.5(18) . . ?
O4A C35A C39A 113(2) . . ?
C34A C35A C39A 129(2) . . ?
O4A C35A C38A 104.3(19) . . ?
C34A C35A C38A 97(2) . . ?
C39A C35A C38A 98(2) . . ?
O4B C35B C39B 105.9(8) . . ?
O4B C35B C34B 99.5(4) . . ?
C39B C35B C34B 120.8(8) . . ?
O4B C35B C38B 105.1(7) . . ?
C39B C35B C38B 110.3(8) . . ?
C34B C35B C38B 113.1(7) . . ?
C34A C36A H36A 109.5 . . ?
C34A C36A H36B 109.5 . . ?
H36A C36A H36B 109.5 . . ?
C34A C36A H36C 109.5 . . ?
H36A C36A H36C 109.5 . . ?
H36B C36A H36C 109.5 . . ?
C34B C36B H36D 109.5 . . ?
C34B C36B H36E 109.5 . . ?
H36D C36B H36E 109.5 . . ?
C34B C36B H36F 109.5 . . ?
H36D C36B H36F 109.5 . . ?
H36E C36B H36F 109.5 . . ?
C34A C37A H37A 109.5 . . ?
C34A C37A H37B 109.5 . . ?
H37A C37A H37B 109.5 . . ?
C34A C37A H37C 109.5 . . ?
H37A C37A H37C 109.5 . . ?
H37B C37A H37C 109.5 . . ?
C34B C37B H37D 109.5 . . ?
C34B C37B H37E 109.5 . . ?
H37D C37B H37E 109.5 . . ?
C34B C37B H37F 109.5 . . ?
H37D C37B H37F 109.5 . . ?
H37E C37B H37F 109.5 . . ?
C35A C38A H38A 109.5 . . ?
C35A C38A H38B 109.5 . . ?
H38A C38A H38B 109.5 . . ?
C35A C38A H38C 109.5 . . ?
H38A C38A H38C 109.5 . . ?
H38B C38A H38C 109.5 . . ?
C35B C38B H38D 109.5 . . ?
C35B C38B H38E 109.5 . . ?
H38D C38B H38E 109.5 . . ?
C35B C38B H38F 109.5 . . ?
H38D C38B H38F 109.5 . . ?
H38E C38B H38F 109.5 . . ?
C35A C39A H39A 109.5 . . ?
C35A C39A H39B 109.5 . . ?
H39A C39A H39B 109.5 . . ?
C35A C39A H39C 109.5 . . ?
H39A C39A H39C 109.5 . . ?
H39B C39A H39C 109.5 . . ?
C35B C39B H39D 109.5 . . ?
C35B C39B H39E 109.5 . . ?
H39D C39B H39E 109.5 . . ?
C35B C39B H39F 109.5 . . ?
H39D C39B H39F 109.5 . . ?
H39E C39B H39F 109.5 . . ?
C56 C40 C41 108.4(2) . . ?
C56 C40 B2 110.3(3) . . ?
C41 C40 B2 116.2(3) . . ?
C56 C40 H40 107.2 . . ?
C41 C40 H40 107.2 . . ?
B2 C40 H40 107.2 . . ?
C42 C41 C40 110.9(2) . . ?
C42 C41 H41A 109.5 . . ?
C40 C41 H41A 109.5 . . ?
C42 C41 H41B 109.5 . . ?
C40 C41 H41B 109.5 . . ?
H41A C41 H41B 108.0 . . ?
C43 C42 C41 120.3(3) . . ?
C43 C42 C54 122.7(3) . . ?
C41 C42 C54 117.0(2) . . ?
C42 C43 C44 125.5(3) . . ?
C42 C43 H43 117.3 . . ?
C44 C43 H43 117.3 . . ?
C43 C44 C45 112.6(2) . . ?
C43 C44 H44A 109.1 . . ?
C45 C44 H44A 109.1 . . ?
C43 C44 H44B 109.1 . . ?
C45 C44 H44B 109.1 . . ?
H44A C44 H44B 107.8 . . ?
C53 C45 C44 110.3(2) . . ?
C53 C45 C46 108.8(2) . . ?
C44 C45 C46 109.6(2) . . ?
C53 C45 H45 109.4 . . ?
C44 C45 H45 109.4 . . ?
C46 C45 H45 109.4 . . ?
C47 C46 C45 118.3(2) . . ?
C47 C46 C50 104.2(2) . . ?
C45 C46 C50 115.4(2) . . ?
C47 C46 H46 106.0 . . ?
C45 C46 H46 106.0 . . ?
C50 C46 H46 106.0 . . ?
C46 C47 C48 103.7(2) . . ?
C46 C47 H47A 111.0 . . ?
C48 C47 H47A 111.0 . . ?
C46 C47 H47B 111.0 . . ?
C48 C47 H47B 111.0 . . ?
H47A C47 H47B 109.0 . . ?
C47 C48 C49 106.7(2) . . ?
C47 C48 H48A 110.4 . . ?
C49 C48 H48A 110.4 . . ?
C47 C48 H48B 110.4 . . ?
C49 C48 H48B 110.4 . . ?
H48A C48 H48B 108.6 . . ?
C59 C49 C48 112.0(2) . . ?
C59 C49 C50 119.5(2) . . ?
C48 C49 C50 103.8(2) . . ?
C59 C49 H49 107.0 . . ?
C48 C49 H49 107.0 . . ?
C50 C49 H49 107.0 . . ?
C51 C50 C58 111.3(2) . . ?
C51 C50 C46 106.5(2) . . ?
C58 C50 C46 112.7(2) . . ?
C51 C50 C49 116.7(2) . . ?
C58 C50 C49 110.0(2) . . ?
C46 C50 C49 99.2(2) . . ?
C50 C51 C52 111.0(2) . . ?
C50 C51 H51A 109.4 . . ?
C52 C51 H51A 109.4 . . ?
C50 C51 H51B 109.4 . . ?
C52 C51 H51B 109.4 . . ?
H51A C51 H51B 108.0 . . ?
C53 C52 C51 113.6(2) . . ?
C53 C52 H52A 108.9 . . ?
C51 C52 H52A 108.9 . . ?
C53 C52 H52B 108.9 . . ?
C51 C52 H52B 108.9 . . ?
H52A C52 H52B 107.7 . . ?
C45 C53 C52 111.3(2) . . ?
C45 C53 C54 112.9(2) . . ?
C52 C53 C54 113.5(2) . . ?
C45 C53 H53 106.2 . . ?
C52 C53 H53 106.2 . . ?
C54 C53 H53 106.2 . . ?
C42 C54 C57 108.3(3) . . ?
C42 C54 C55 109.2(2) . . ?
C57 C54 C55 109.6(3) . . ?
C42 C54 C53 110.3(2) . . ?
C57 C54 C53 111.6(2) . . ?
C55 C54 C53 107.8(2) . . ?
C56 C55 C54 115.1(3) . . ?
C56 C55 H55A 108.5 . . ?
C54 C55 H55A 108.5 . . ?
C56 C55 H55B 108.5 . . ?
C54 C55 H55B 108.5 . . ?
H55A C55 H55B 107.5 . . ?
C55 C56 C40 110.5(3) . . ?
C55 C56 H56A 109.5 . . ?
C40 C56 H56A 109.5 . . ?
C55 C56 H56B 109.5 . . ?
C40 C56 H56B 109.5 . . ?
H56A C56 H56B 108.1 . . ?
C54 C57 H57A 109.5 . . ?
C54 C57 H57B 109.5 . . ?
H57A C57 H57B 109.5 . . ?
C54 C57 H57C 109.5 . . ?
H57A C57 H57C 109.5 . . ?
H57B C57 H57C 109.5 . . ?
C50 C58 H58A 109.5 . . ?
C50 C58 H58B 109.5 . . ?
H58A C58 H58B 109.5 . . ?
C50 C58 H58C 109.5 . . ?
H58A C58 H58C 109.5 . . ?
H58B C58 H58C 109.5 . . ?
C64 C59 C60 110.1(2) . . ?
C64 C59 C49 112.5(2) . . ?
C60 C59 C49 110.6(2) . . ?
C64 C59 H59 107.9 . . ?
C60 C59 H59 107.9 . . ?
C49 C59 H59 107.9 . . ?
C61 C60 C59 114.4(3) . . ?
C61 C60 H60A 108.7 . . ?
C59 C60 H60A 108.7 . . ?
C61 C60 H60B 108.7 . . ?
C59 C60 H60B 108.7 . . ?
H60A C60 H60B 107.6 . . ?
C62 C61 C60 113.3(3) . . ?
C62 C61 H61A 108.9 . . ?
C60 C61 H61A 108.9 . . ?
C62 C61 H61B 108.9 . . ?
C60 C61 H61B 108.9 . . ?
H61A C61 H61B 107.7 . . ?
C63 C62 C61 117.1(3) . . ?
C63 C62 H62A 108.0 . . ?
C61 C62 H62A 108.0 . . ?
C63 C62 H62B 108.0 . . ?
C61 C62 H62B 108.0 . . ?
H62A C62 H62B 107.3 . . ?
C65B C63 C62 124.9(6) . . ?
C65A C63 C62 123.8(6) . . ?
C65B C63 C66B 117(3) . . ?
C62 C63 C66B 115(3) . . ?
C65A C63 C66A 118(2) . . ?
C62 C63 C66A 110(2) . . ?
C65A C63 H63 99.6 . . ?
C62 C63 H63 99.6 . . ?
C66A C63 H63 99.6 . . ?
C65B C63 H63A 95.6 . . ?
C62 C63 H63A 95.6 . . ?
C66B C63 H63A 95.6 . . ?
C59 C64 H64A 109.5 . . ?
C59 C64 H64B 109.5 . . ?
H64A C64 H64B 109.5 . . ?
C59 C64 H64C 109.5 . . ?
H64A C64 H64C 109.5 . . ?
H64B C64 H64C 109.5 . . ?
C63 C65A H65A 109.5 . . ?
C63 C65A H65B 109.5 . . ?
H65A C65A H65B 109.5 . . ?
C63 C65A H65C 109.5 . . ?
H65A C65A H65C 109.5 . . ?
H65B C65A H65C 109.5 . . ?
C63 C65B H65D 109.5 . . ?
C63 C65B H65E 109.5 . . ?
H65D C65B H65E 109.5 . . ?
C63 C65B H65F 109.5 . . ?
H65D C65B H65F 109.5 . . ?
H65E C65B H65F 109.5 . . ?
C63 C66A H66A 109.5 . . ?
C63 C66A H66B 109.5 . . ?
H66A C66A H66B 109.5 . . ?
C63 C66A H66C 109.5 . . ?
H66A C66A H66C 109.5 . . ?
H66B C66A H66C 109.5 . . ?
C63 C66B H66D 109.5 . . ?
C63 C66B H66E 109.5 . . ?
H66D C66B H66E 109.5 . . ?
C63 C66B H66F 109.5 . . ?
H66D C66B H66F 109.5 . . ?
H66E C66B H66F 109.5 . . ?
O4B B2 O3B 112.9(4) . . ?
O3A B2 O4A 108.4(10) . . ?
O4B B2 C40 121.6(4) . . ?
O3B B2 C40 125.4(3) . . ?
O3A B2 C40 125.6(7) . . ?
O4A B2 C40 125.9(8) . . ?
B3 O5A C67A 105.9(5) . . ?
B3 O5B C67B 107.8(6) . . ?
B3 O6A C68A 105.7(5) . . ?
B3 O6B C68B 109.1(7) . . ?
O5A C67A C70A 109.3(6) . . ?
O5A C67A C69A 105.4(7) . . ?
C70A C67A C69A 108.6(8) . . ?
O5A C67A C68A 102.6(6) . . ?
C70A C67A C68A 116.6(8) . . ?
C69A C67A C68A 113.5(7) . . ?
O5B C67B C68B 102.8(8) . . ?
O5B C67B C70B 104.9(9) . . ?
C68B C67B C70B 118.7(11) . . ?
O5B C67B C69B 106.7(8) . . ?
C68B C67B C69B 116.3(10) . . ?
C70B C67B C69B 106.3(10) . . ?
O6A C68A C71A 108.1(7) . . ?
O6A C68A C72A 109.2(7) . . ?
C71A C68A C72A 109.7(7) . . ?
O6A C68A C67A 101.6(6) . . ?
C71A C68A C67A 113.3(8) . . ?
C72A C68A C67A 114.4(7) . . ?
O6B C68B C67B 102.6(8) . . ?
O6B C68B C71B 107.3(10) . . ?
C67B C68B C71B 114.6(10) . . ?
O6B C68B C72B 107.2(9) . . ?
C67B C68B C72B 115.4(11) . . ?
C71B C68B C72B 109.1(10) . . ?
C67A C69A H69A 109.5 . . ?
C67A C69A H69B 109.5 . . ?
H69A C69A H69B 109.5 . . ?
C67A C69A H69C 109.5 . . ?
H69A C69A H69C 109.5 . . ?
H69B C69A H69C 109.5 . . ?
C67B C69B H69D 109.5 . . ?
C67B C69B H69E 109.5 . . ?
H69D C69B H69E 109.5 . . ?
C67B C69B H69F 109.5 . . ?
H69D C69B H69F 109.5 . . ?
H69E C69B H69F 109.5 . . ?
C67A C70A H70A 109.5 . . ?
C67A C70A H70B 109.5 . . ?
H70A C70A H70B 109.5 . . ?
C67A C70A H70C 109.5 . . ?
H70A C70A H70C 109.5 . . ?
H70B C70A H70C 109.5 . . ?
C67B C70B H70D 109.5 . . ?
C67B C70B H70E 109.5 . . ?
H70D C70B H70E 109.5 . . ?
C67B C70B H70F 109.5 . . ?
H70D C70B H70F 109.5 . . ?
H70E C70B H70F 109.5 . . ?
C68A C71A H71A 109.5 . . ?
C68A C71A H71B 109.5 . . ?
H71A C71A H71B 109.5 . . ?
C68A C71A H71C 109.5 . . ?
H71A C71A H71C 109.5 . . ?
H71B C71A H71C 109.5 . . ?
C68B C71B H71D 109.5 . . ?
C68B C71B H71E 109.5 . . ?
H71D C71B H71E 109.5 . . ?
C68B C71B H71F 109.5 . . ?
H71D C71B H71F 109.5 . . ?
H71E C71B H71F 109.5 . . ?
C68A C72A H72A 109.5 . . ?
C68A C72A H72B 109.5 . . ?
H72A C72A H72B 109.5 . . ?
C68A C72A H72C 109.5 . . ?
H72A C72A H72C 109.5 . . ?
H72B C72A H72C 109.5 . . ?
C68B C72B H72D 109.5 . . ?
C68B C72B H72E 109.5 . . ?
H72D C72B H72E 109.5 . . ?
C68B C72B H72F 109.5 . . ?
H72D C72B H72F 109.5 . . ?
H72E C72B H72F 109.5 . . ?
C89 C73 C74 108.6(3) . . ?
C89 C73 B3 112.8(3) . . ?
C74 C73 B3 112.5(3) . . ?
C89 C73 H73 107.6 . . ?
C74 C73 H73 107.6 . . ?
B3 C73 H73 107.6 . . ?
C75 C74 C73 112.4(3) . . ?
C75 C74 H74A 109.1 . . ?
C73 C74 H74A 109.1 . . ?
C75 C74 H74B 109.1 . . ?
C73 C74 H74B 109.1 . . ?
H74A C74 H74B 107.8 . . ?
C76 C75 C74 120.2(3) . . ?
C76 C75 C87 122.7(3) . . ?
C74 C75 C87 117.0(2) . . ?
C75 C76 C77 124.9(3) . . ?
C75 C76 H76 117.5 . . ?
C77 C76 H76 117.5 . . ?
C76 C77 C78 112.7(2) . . ?
C76 C77 H77A 109.0 . . ?
C78 C77 H77A 109.0 . . ?
C76 C77 H77B 109.0 . . ?
C78 C77 H77B 109.0 . . ?
H77A C77 H77B 107.8 . . ?
C79 C78 C77 110.5(2) . . ?
C79 C78 C86 110.0(2) . . ?
C77 C78 C86 109.9(2) . . ?
C79 C78 H78 108.8 . . ?
C77 C78 H78 108.8 . . ?
C86 C78 H78 108.8 . . ?
C78 C79 C80 117.7(2) . . ?
C78 C79 C83 115.6(2) . . ?
C80 C79 C83 104.1(2) . . ?
C78 C79 H79 106.2 . . ?
C80 C79 H79 106.2 . . ?
C83 C79 H79 106.2 . . ?
C79 C80 C81 103.6(2) . . ?
C79 C80 H80A 111.0 . . ?
C81 C80 H80A 111.0 . . ?
C79 C80 H80B 111.0 . . ?
C81 C80 H80B 111.0 . . ?
H80A C80 H80B 109.0 . . ?
C80 C81 C82 106.7(2) . . ?
C80 C81 H81A 110.4 . . ?
C82 C81 H81A 110.4 . . ?
C80 C81 H81B 110.4 . . ?
C82 C81 H81B 110.4 . . ?
H81A C81 H81B 108.6 . . ?
C92 C82 C83 120.2(3) . . ?
C92 C82 C81 111.3(2) . . ?
C83 C82 C81 103.9(2) . . ?
C92 C82 H82 106.9 . . ?
C83 C82 H82 106.9 . . ?
C81 C82 H82 106.9 . . ?
C84 C83 C79 106.2(2) . . ?
C84 C83 C91 110.5(2) . . ?
C79 C83 C91 112.6(2) . . ?
C84 C83 C82 117.0(2) . . ?
C79 C83 C82 100.1(2) . . ?
C91 C83 C82 110.2(2) . . ?
C83 C84 C85 111.6(2) . . ?
C83 C84 H84A 109.3 . . ?
C85 C84 H84A 109.3 . . ?
C83 C84 H84B 109.3 . . ?
C85 C84 H84B 109.3 . . ?
H84A C84 H84B 108.0 . . ?
C86 C85 C84 114.5(2) . . ?
C86 C85 H85A 108.6 . . ?
C84 C85 H85A 108.6 . . ?
C86 C85 H85B 108.6 . . ?
C84 C85 H85B 108.6 . . ?
H85A C85 H85B 107.6 . . ?
C85 C86 C78 111.3(2) . . ?
C85 C86 C87 113.6(2) . . ?
C78 C86 C87 112.1(2) . . ?
C85 C86 H86 106.4 . . ?
C78 C86 H86 106.4 . . ?
C87 C86 H86 106.4 . . ?
C75 C87 C90 108.3(2) . . ?
C75 C87 C88 108.4(2) . . ?
C90 C87 C88 109.1(2) . . ?
C75 C87 C86 110.5(2) . . ?
C90 C87 C86 111.2(2) . . ?
C88 C87 C86 109.3(2) . . ?
C89 C88 C87 114.6(2) . . ?
C89 C88 H88A 108.6 . . ?
C87 C88 H88A 108.6 . . ?
C89 C88 H88B 108.6 . . ?
C87 C88 H88B 108.6 . . ?
H88A C88 H88B 107.6 . . ?
C88 C89 C73 111.3(2) . . ?
C88 C89 H89A 109.4 . . ?
C73 C89 H89A 109.4 . . ?
C88 C89 H89B 109.4 . . ?
C73 C89 H89B 109.4 . . ?
H89A C89 H89B 108.0 . . ?
C87 C90 H90A 109.5 . . ?
C87 C90 H90B 109.5 . . ?
H90A C90 H90B 109.5 . . ?
C87 C90 H90C 109.5 . . ?
H90A C90 H90C 109.5 . . ?
H90B C90 H90C 109.5 . . ?
C83 C91 H91A 109.5 . . ?
C83 C91 H91B 109.5 . . ?
H91A C91 H91B 109.5 . . ?
C83 C91 H91C 109.5 . . ?
H91A C91 H91C 109.5 . . ?
H91B C91 H91C 109.5 . . ?
C93 C92 C94 110.6(3) . . ?
C93 C92 C82 113.3(3) . . ?
C94 C92 C82 109.8(3) . . ?
C93 C92 H92 107.6 . . ?
C94 C92 H92 107.6 . . ?
C82 C92 H92 107.6 . . ?
C92 C93 H93A 109.5 . . ?
C92 C93 H93B 109.5 . . ?
H93A C93 H93B 109.5 . . ?
C92 C93 H93C 109.5 . . ?
H93A C93 H93C 109.5 . . ?
H93B C93 H93C 109.5 . . ?
C95 C94 C92 115.8(3) . . ?
C95 C94 H94A 108.3 . . ?
C92 C94 H94A 108.3 . . ?
C95 C94 H94B 108.3 . . ?
C92 C94 H94B 108.3 . . ?
H94A C94 H94B 107.4 . . ?
C96 C95 C94 112.8(3) . . ?
C96 C95 H95A 109.0 . . ?
C94 C95 H95A 109.0 . . ?
C96 C95 H95B 109.0 . . ?
C94 C95 H95B 109.0 . . ?
H95A C95 H95B 107.8 . . ?
C95 C96 C97B 111.2(12) . . ?
C95 C96 C97A 116.6(8) . . ?
C95 C96 H96A 108.1 . . ?
C97A C96 H96A 108.1 . . ?
C95 C96 H96B 108.1 . . ?
C97A C96 H96B 108.1 . . ?
H96A C96 H96B 107.3 . . ?
C95 C96 H96C 109.4 . . ?
C97B C96 H96C 109.4 . . ?
C95 C96 H96D 109.4 . . ?
C97B C96 H96D 109.4 . . ?
H96C C96 H96D 108.0 . . ?
C99A C97A C98A 124.8(18) . . ?
C99A C97A C96 116.8(15) . . ?
C98A C97A C96 106.1(7) . . ?
C99A C97A H97A 101.8 . . ?
C98A C97A H97A 101.8 . . ?
C96 C97A H97A 101.8 . . ?
C99B C97B C98B 103(3) . . ?
C99B C97B C96 107(3) . . ?
C98B C97B C96 112(2) . . ?
C99B C97B H97B 111.3 . . ?
C98B C97B H97B 111.3 . . ?
C96 C97B H97B 111.3 . . ?
C97A C98A H98A 109.5 . . ?
C97A C98A H98B 109.5 . . ?
H98A C98A H98B 109.5 . . ?
C97A C98A H98C 109.5 . . ?
H98A C98A H98C 109.5 . . ?
H98B C98A H98C 109.5 . . ?
C97B C98B H98D 109.5 . . ?
C97B C98B H98E 109.5 . . ?
H98D C98B H98E 109.5 . . ?
C97B C98B H98F 109.5 . . ?
H98D C98B H98F 109.5 . . ?
H98E C98B H98F 109.5 . . ?
C97A C99A H99A 109.5 . . ?
C97A C99A H99B 109.5 . . ?
H99A C99A H99B 109.5 . . ?
C97A C99A H99C 109.5 . . ?
H99A C99A H99C 109.5 . . ?
H99B C99A H99C 109.5 . . ?
C97B C99B H99D 109.5 . . ?
C97B C99B H99E 109.5 . . ?
H99D C99B H99E 109.5 . . ?
C97B C99B H99F 109.5 . . ?
H99D C99B H99F 109.5 . . ?
H99E C99B H99F 109.5 . . ?
O5A B3 O6A 115.9(4) . . ?
O6B B3 O5B 108.5(5) . . ?
O5A B3 C73 124.6(3) . . ?
O6A B3 C73 119.5(4) . . ?
O6B B3 C73 129.0(4) . . ?
O5B B3 C73 122.3(4) . . ?
B4 O7A C100 105.6(4) . . ?
B4 O7B C200 103.4(11) . . ?
B4 O8A C101 108.5(6) . . ?
B4 O8B C201 106.4(17) . . ?
O7A C100 C103 109.3(5) . . ?
O7A C100 C101 105.1(5) . . ?
C103 C100 C101 123.6(7) . . ?
O7A C100 C102 105.4(6) . . ?
C103 C100 C102 104.8(9) . . ?
C101 C100 C102 107.2(10) . . ?
C104 C101 O8A 116.2(8) . . ?
C104 C101 C100 121.0(10) . . ?
O8A C101 C100 104.7(6) . . ?
C104 C101 C105 113.4(11) . . ?
O8A C101 C105 102.1(7) . . ?
C100 C101 C105 96.1(7) . . ?
C100 C102 H10A 109.5 . . ?
C100 C102 H10B 109.5 . . ?
H10A C102 H10B 109.5 . . ?
C100 C102 H10C 109.5 . . ?
H10A C102 H10C 109.5 . . ?
H10B C102 H10C 109.5 . . ?
C100 C103 H10D 109.5 . . ?
C100 C103 H10E 109.5 . . ?
H10D C103 H10E 109.5 . . ?
C100 C103 H10F 109.5 . . ?
H10D C103 H10F 109.5 . . ?
H10E C103 H10F 109.5 . . ?
C101 C104 H10G 109.5 . . ?
C101 C104 H10H 109.5 . . ?
H10G C104 H10H 109.5 . . ?
C101 C104 H10I 109.5 . . ?
H10G C104 H10I 109.5 . . ?
H10H C104 H10I 109.5 . . ?
C101 C105 H10J 109.5 . . ?
C101 C105 H10K 109.5 . . ?
H10J C105 H10K 109.5 . . ?
C101 C105 H10L 109.5 . . ?
H10J C105 H10L 109.5 . . ?
H10K C105 H10L 109.5 . . ?
C122 C106 C107 108.4(3) . . ?
C122 C106 B4 114.3(3) . . ?
C107 C106 B4 110.5(3) . . ?
C122 C106 H106 107.8 . . ?
C107 C106 H106 107.8 . . ?
B4 C106 H106 107.8 . . ?
C108 C107 C106 112.1(3) . . ?
C108 C107 H10M 109.2 . . ?
C106 C107 H10M 109.2 . . ?
C108 C107 H10N 109.2 . . ?
C106 C107 H10N 109.2 . . ?
H10M C107 H10N 107.9 . . ?
C109 C108 C107 120.7(3) . . ?
C109 C108 C120 122.8(3) . . ?
C107 C108 C120 116.5(3) . . ?
C108 C109 C110 124.9(3) . . ?
C108 C109 H109 117.6 . . ?
C110 C109 H109 117.6 . . ?
C109 C110 C111 113.0(3) . . ?
C109 C110 H11A 109.0 . . ?
C111 C110 H11A 109.0 . . ?
C109 C110 H11B 109.0 . . ?
C111 C110 H11B 109.0 . . ?
H11A C110 H11B 107.8 . . ?
C112 C111 C110 110.1(3) . . ?
C112 C111 C119 109.9(2) . . ?
C110 C111 C119 109.5(2) . . ?
C112 C111 H111 109.1 . . ?
C110 C111 H111 109.1 . . ?
C119 C111 H111 109.1 . . ?
C111 C112 C113 119.2(2) . . ?
C111 C112 C116 115.5(2) . . ?
C113 C112 C116 103.9(2) . . ?
C111 C112 H112 105.7 . . ?
C113 C112 H112 105.7 . . ?
C116 C112 H112 105.7 . . ?
C112 C113 C114 103.7(2) . . ?
C112 C113 H11C 111.0 . . ?
C114 C113 H11C 111.0 . . ?
C112 C113 H11D 111.0 . . ?
C114 C113 H11D 111.0 . . ?
H11C C113 H11D 109.0 . . ?
C113 C114 C115 106.8(2) . . ?
C113 C114 H11E 110.4 . . ?
C115 C114 H11E 110.4 . . ?
C113 C114 H11F 110.4 . . ?
C115 C114 H11F 110.4 . . ?
H11E C114 H11F 108.6 . . ?
C125 C115 C114 112.5(2) . . ?
C125 C115 C116 119.3(2) . . ?
C114 C115 C116 103.6(2) . . ?
C125 C115 H115 106.9 . . ?
C114 C115 H115 106.9 . . ?
C116 C115 H115 106.9 . . ?
C124 C116 C117 110.8(3) . . ?
C124 C116 C112 112.5(2) . . ?
C117 C116 C112 106.3(2) . . ?
C124 C116 C115 110.5(2) . . ?
C117 C116 C115 116.7(2) . . ?
C112 C116 C115 99.6(2) . . ?
C118 C117 C116 112.2(2) . . ?
C118 C117 H11G 109.2 . . ?
C116 C117 H11G 109.2 . . ?
C118 C117 H11H 109.2 . . ?
C116 C117 H11H 109.2 . . ?
H11G C117 H11H 107.9 . . ?
C117 C118 C119 113.9(3) . . ?
C117 C118 H11I 108.8 . . ?
C119 C118 H11I 108.8 . . ?
C117 C118 H11J 108.8 . . ?
C119 C118 H11J 108.8 . . ?
H11I C118 H11J 107.7 . . ?
C118 C119 C111 111.2(2) . . ?
C118 C119 C120 113.6(2) . . ?
C111 C119 C120 113.2(2) . . ?
C118 C119 H119 106.0 . . ?
C111 C119 H119 106.0 . . ?
C120 C119 H119 106.0 . . ?
C108 C120 C123 109.1(2) . . ?
C108 C120 C121 107.8(2) . . ?
C123 C120 C121 109.1(3) . . ?
C108 C120 C119 110.7(3) . . ?
C123 C120 C119 111.5(2) . . ?
C121 C120 C119 108.5(2) . . ?
C122 C121 C120 115.0(2) . . ?
C122 C121 H12A 108.5 . . ?
C120 C121 H12A 108.5 . . ?
C122 C121 H12B 108.5 . . ?
C120 C121 H12B 108.5 . . ?
H12A C121 H12B 107.5 . . ?
C106 C122 C121 111.0(3) . . ?
C106 C122 H12C 109.4 . . ?
C121 C122 H12C 109.4 . . ?
C106 C122 H12D 109.4 . . ?
C121 C122 H12D 109.4 . . ?
H12C C122 H12D 108.0 . . ?
C120 C123 H12E 109.5 . . ?
C120 C123 H12F 109.5 . . ?
H12E C123 H12F 109.5 . . ?
C120 C123 H12G 109.5 . . ?
H12E C123 H12G 109.5 . . ?
H12F C123 H12G 109.5 . . ?
C116 C124 H12H 109.5 . . ?
C116 C124 H12I 109.5 . . ?
H12H C124 H12I 109.5 . . ?
C116 C124 H12J 109.5 . . ?
H12H C124 H12J 109.5 . . ?
H12I C124 H12J 109.5 . . ?
C130 C125 C115 112.8(3) . . ?
C130 C125 C126 110.0(3) . . ?
C115 C125 C126 110.8(3) . . ?
C130 C125 H125 107.7 . . ?
C115 C125 H125 107.7 . . ?
C126 C125 H125 107.7 . . ?
C127 C126 C125 113.7(3) . . ?
C127 C126 H12K 108.8 . . ?
C125 C126 H12K 108.8 . . ?
C127 C126 H12L 108.8 . . ?
C125 C126 H12L 108.8 . . ?
H12K C126 H12L 107.7 . . ?
C128 C127 C126 114.7(3) . . ?
C128 C127 H12M 108.6 . . ?
C126 C127 H12M 108.6 . . ?
C128 C127 H12N 108.6 . . ?
C126 C127 H12N 108.6 . . ?
H12M C127 H12N 107.6 . . ?
C127 C128 C129 113.5(3) . . ?
C127 C128 H12O 108.9 . . ?
C129 C128 H12O 108.9 . . ?
C127 C128 H12P 108.9 . . ?
C129 C128 H12P 108.9 . . ?
H12O C128 H12P 107.7 . . ?
C132 C129 C131 111.2(4) . . ?
C132 C129 C128 111.0(4) . . ?
C131 C129 C128 112.4(3) . . ?
C132 C129 H129 107.3 . . ?
C131 C129 H129 107.3 . . ?
C128 C129 H129 107.3 . . ?
C125 C130 H13A 109.5 . . ?
C125 C130 H13B 109.5 . . ?
H13A C130 H13B 109.5 . . ?
C125 C130 H13C 109.5 . . ?
H13A C130 H13C 109.5 . . ?
H13B C130 H13C 109.5 . . ?
C129 C131 H13D 109.5 . . ?
C129 C131 H13E 109.5 . . ?
H13D C131 H13E 109.5 . . ?
C129 C131 H13F 109.5 . . ?
H13D C131 H13F 109.5 . . ?
H13E C131 H13F 109.5 . . ?
C129 C132 H13G 109.5 . . ?
C129 C132 H13H 109.5 . . ?
H13G C132 H13H 109.5 . . ?
C129 C132 H13I 109.5 . . ?
H13G C132 H13I 109.5 . . ?
H13H C132 H13I 109.5 . . ?
C201 C200 C203 120.8(19) . . ?
C201 C200 O7B 96.4(12) . . ?
C203 C200 O7B 100.4(12) . . ?
C201 C200 C202 108.2(16) . . ?
C203 C200 C202 111.9(17) . . ?
O7B C200 C202 118.9(14) . . ?
O8B C201 C200 99.0(17) . . ?
O8B C201 C205 111.0(17) . . ?
C200 C201 C205 114.9(17) . . ?
O8B C201 C204 114.5(16) . . ?
C200 C201 C204 94(2) . . ?
C205 C201 C204 120(2) . . ?
C200 C202 H20A 109.5 . . ?
C200 C202 H20B 109.5 . . ?
H20A C202 H20B 109.5 . . ?
C200 C202 H20C 109.5 . . ?
H20A C202 H20C 109.5 . . ?
H20B C202 H20C 109.5 . . ?
C200 C203 H20D 109.5 . . ?
C200 C203 H20E 109.5 . . ?
H20D C203 H20E 109.5 . . ?
C200 C203 H20F 109.5 . . ?
H20D C203 H20F 109.5 . . ?
H20E C203 H20F 109.5 . . ?
C201 C204 H20G 109.5 . . ?
C201 C204 H20H 109.5 . . ?
H20G C204 H20H 109.5 . . ?
C201 C204 H20I 109.5 . . ?
H20G C204 H20I 109.5 . . ?
H20H C204 H20I 109.5 . . ?
C201 C205 H20J 109.5 . . ?
C201 C205 H20K 109.5 . . ?
H20J C205 H20K 109.5 . . ?
C201 C205 H20L 109.5 . . ?
H20J C205 H20L 109.5 . . ?
H20K C205 H20L 109.5 . . ?
O7B B4 O8B 113.7(11) . . ?
O8A B4 O7A 113.2(5) . . ?
O7B B4 C106 124.8(7) . . ?
O8B B4 C106 121.5(9) . . ?
O8A B4 C106 123.2(5) . . ?
O7A B4 C106 123.6(4) . . ?

loop_
_geom_bond_atom_site_label_1
_geom_bond_atom_site_label_2
_geom_bond_distance
_geom_bond_site_symmetry_2
_geom_bond_publ_flag
O1 B1 1.355(5) . ?
O1 C1 1.461(4) . ?
O2 B1 1.360(5) . ?
O2 C2 1.453(4) . ?
C1 C3 1.509(6) . ?
C1 C2 1.526(6) . ?
C1 C4 1.534(6) . ?
C2 C6 1.484(7) . ?
C2 C5 1.552(8) . ?
C3 H3A 0.9600 . ?
C3 H3B 0.9600 . ?
C3 H3C 0.9600 . ?
C4 H4A 0.9600 . ?
C4 H4B 0.9600 . ?
C4 H4C 0.9600 . ?
C5 H5A 0.9600 . ?
C5 H5B 0.9600 . ?
C5 H5C 0.9600 . ?
C6 H6A 0.9600 . ?
C6 H6B 0.9600 . ?
C6 H6C 0.9600 . ?
C7 C23 1.531(5) . ?
C7 C8 1.545(4) . ?
C7 B1 1.573(4) . ?
C7 H7 0.9800 . ?
C8 C9 1.511(4) . ?
C8 H8A 0.9700 . ?
C8 H8B 0.9700 . ?
C9 C10 1.326(4) . ?
C9 C21 1.524(4) . ?
C10 C11 1.501(4) . ?
C10 H10 0.9300 . ?
C11 C12 1.526(4) . ?
C11 H11K 0.9700 . ?
C11 H11L 0.9700 . ?
C12 C13 1.521(3) . ?
C12 C20 1.536(4) . ?
C12 H12 0.9800 . ?
C13 C14 1.516(4) . ?
C13 C17 1.547(4) . ?
C13 H13 0.9800 . ?
C14 C15 1.540(4) . ?
C14 H14A 0.9700 . ?
C14 H14B 0.9700 . ?
C15 C16 1.552(4) . ?
C15 H15A 0.9700 . ?
C15 H15B 0.9700 . ?
C16 C26 1.540(4) . ?
C16 C17 1.558(3) . ?
C16 H16 0.9800 . ?
C17 C18 1.530(4) . ?
C17 C25 1.533(4) . ?
C18 C19 1.544(4) . ?
C18 H18A 0.9700 . ?
C18 H18B 0.9700 . ?
C19 C20 1.543(4) . ?
C19 H19A 0.9700 . ?
C19 H19B 0.9700 . ?
C20 C21 1.560(3) . ?
C20 H20 0.9800 . ?
C21 C24 1.539(4) . ?
C21 C22 1.543(4) . ?
C22 C23 1.537(4) . ?
C22 H22A 0.9700 . ?
C22 H22B 0.9700 . ?
C23 H23A 0.9700 . ?
C23 H23B 0.9700 . ?
C24 H24A 0.9600 . ?
C24 H24B 0.9600 . ?
C24 H24C 0.9600 . ?
C25 H25A 0.9600 . ?
C25 H25B 0.9600 . ?
C25 H25C 0.9600 . ?
C26 C31 1.518(4) . ?
C26 C27 1.542(4) . ?
C26 H26 0.9800 . ?
C27 C28 1.518(4) . ?
C27 H27A 0.9700 . ?
C27 H27B 0.9700 . ?
C28 C29 1.525(5) . ?
C28 H28A 0.9700 . ?
C28 H28B 0.9700 . ?
C29 C30 1.521(5) . ?
C29 H29A 0.9700 . ?
C29 H29B 0.9700 . ?
C30 C32 1.501(7) . ?
C30 C33 1.534(6) . ?
C30 H30 0.9800 . ?
C31 H31A 0.9600 . ?
C31 H31B 0.9600 . ?
C31 H31C 0.9600 . ?
C32 H32A 0.9600 . ?
C32 H32B 0.9600 . ?
C32 H32C 0.9600 . ?
C33 H33A 0.9600 . ?
C33 H33B 0.9600 . ?
C33 H33C 0.9600 . ?
O3A B2 1.334(16) . ?
O3A C34A 1.430(18) . ?
O3B B2 1.298(6) . ?
O3B C34B 1.474(6) . ?
O4A B2 1.39(2) . ?
O4A C35A 1.41(2) . ?
O4B B2 1.291(6) . ?
O4B C35B 1.448(7) . ?
C34A C35A 1.47(2) . ?
C34A C36A 1.48(2) . ?
C34A C37A 1.60(2) . ?
C34B C36B 1.474(9) . ?
C34B C35B 1.535(8) . ?
C34B C37B 1.541(9) . ?
C35A C39A 1.49(2) . ?
C35A C38A 1.65(2) . ?
C35B C39B 1.481(11) . ?
C35B C38B 1.555(9) . ?
C36A H36A 0.9600 . ?
C36A H36B 0.9600 . ?
C36A H36C 0.9600 . ?
C36B H36D 0.9600 . ?
C36B H36E 0.9600 . ?
C36B H36F 0.9600 . ?
C37A H37A 0.9600 . ?
C37A H37B 0.9600 . ?
C37A H37C 0.9600 . ?
C37B H37D 0.9600 . ?
C37B H37E 0.9600 . ?
C37B H37F 0.9600 . ?
C38A H38A 0.9600 . ?
C38A H38B 0.9600 . ?
C38A H38C 0.9600 . ?
C38B H38D 0.9600 . ?
C38B H38E 0.9600 . ?
C38B H38F 0.9600 . ?
C39A H39A 0.9600 . ?
C39A H39B 0.9600 . ?
C39A H39C 0.9600 . ?
C39B H39D 0.9600 . ?
C39B H39E 0.9600 . ?
C39B H39F 0.9600 . ?
C40 C56 1.535(5) . ?
C40 C41 1.540(5) . ?
C40 B2 1.573(4) . ?
C40 H40 0.9800 . ?
C41 C42 1.514(4) . ?
C41 H41A 0.9700 . ?
C41 H41B 0.9700 . ?
C42 C43 1.324(4) . ?
C42 C54 1.530(4) . ?
C43 C44 1.501(4) . ?
C43 H43 0.9300 . ?
C44 C45 1.532(4) . ?
C44 H44A 0.9700 . ?
C44 H44B 0.9700 . ?
C45 C53 1.531(4) . ?
C45 C46 1.533(4) . ?
C45 H45 0.9800 . ?
C46 C47 1.516(4) . ?
C46 C50 1.542(4) . ?
C46 H46 0.9800 . ?
C47 C48 1.538(4) . ?
C47 H47A 0.9700 . ?
C47 H47B 0.9700 . ?
C48 C49 1.554(4) . ?
C48 H48A 0.9700 . ?
C48 H48B 0.9700 . ?
C49 C59 1.538(4) . ?
C49 C50 1.557(3) . ?
C49 H49 0.9800 . ?
C50 C51 1.532(4) . ?
C50 C58 1.535(4) . ?
C51 C52 1.543(4) . ?
C51 H51A 0.9700 . ?
C51 H51B 0.9700 . ?
C52 C53 1.532(4) . ?
C52 H52A 0.9700 . ?
C52 H52B 0.9700 . ?
C53 C54 1.558(3) . ?
C53 H53 0.9800 . ?
C54 C57 1.535(4) . ?
C54 C55 1.547(4) . ?
C55 C56 1.530(4) . ?
C55 H55A 0.9700 . ?
C55 H55B 0.9700 . ?
C56 H56A 0.9700 . ?
C56 H56B 0.9700 . ?
C57 H57A 0.9600 . ?
C57 H57B 0.9600 . ?
C57 H57C 0.9600 . ?
C58 H58A 0.9600 . ?
C58 H58B 0.9600 . ?
C58 H58C 0.9600 . ?
C59 C64 1.528(4) . ?
C59 C60 1.537(4) . ?
C59 H59 0.9800 . ?
C60 C61 1.527(4) . ?
C60 H60A 0.9700 . ?
C60 H60B 0.9700 . ?
C61 C62 1.522(4) . ?
C61 H61A 0.9700 . ?
C61 H61B 0.9700 . ?
C62 C63 1.484(5) . ?
C62 H62A 0.9700 . ?
C62 H62B 0.9700 . ?
C63 C65B 1.370(15) . ?
C63 C65A 1.400(10) . ?
C63 C66B 1.53(2) . ?
C63 C66A 1.527(18) . ?
C63 H63 0.9800 . ?
C63 H63A 0.9800 . ?
C64 H64A 0.9600 . ?
C64 H64B 0.9600 . ?
C64 H64C 0.9600 . ?
C65A H65A 0.9600 . ?
C65A H65B 0.9600 . ?
C65A H65C 0.9600 . ?
C65B H65D 0.9600 . ?
C65B H65E 0.9600 . ?
C65B H65F 0.9600 . ?
C66A H66A 0.9600 . ?
C66A H66B 0.9600 . ?
C66A H66C 0.9600 . ?
C66B H66D 0.9600 . ?
C66B H66E 0.9600 . ?
C66B H66F 0.9600 . ?
O5A B3 1.314(6) . ?
O5A C67A 1.451(8) . ?
O5B B3 1.395(7) . ?
O5B C67B 1.481(12) . ?
O6A B3 1.352(6) . ?
O6A C68A 1.442(8) . ?
O6B B3 1.389(8) . ?
O6B C68B 1.464(12) . ?
C67A C70A 1.509(10) . ?
C67A C69A 1.518(10) . ?
C67A C68A 1.544(12) . ?
C67B C68B 1.489(15) . ?
C67B C70B 1.527(16) . ?
C67B C69B 1.545(13) . ?
C68A C71A 1.499(11) . ?
C68A C72A 1.524(11) . ?
C68B C71B 1.518(16) . ?
C68B C72B 1.526(14) . ?
C69A H69A 0.9600 . ?
C69A H69B 0.9600 . ?
C69A H69C 0.9600 . ?
C69B H69D 0.9600 . ?
C69B H69E 0.9600 . ?
C69B H69F 0.9600 . ?
C70A H70A 0.9600 . ?
C70A H70B 0.9600 . ?
C70A H70C 0.9600 . ?
C70B H70D 0.9600 . ?
C70B H70E 0.9600 . ?
C70B H70F 0.9600 . ?
C71A H71A 0.9600 . ?
C71A H71B 0.9600 . ?
C71A H71C 0.9600 . ?
C71B H71D 0.9600 . ?
C71B H71E 0.9600 . ?
C71B H71F 0.9600 . ?
C72A H72A 0.9600 . ?
C72A H72B 0.9600 . ?
C72A H72C 0.9600 . ?
C72B H72D 0.9600 . ?
C72B H72E 0.9600 . ?
C72B H72F 0.9600 . ?
C73 C89 1.538(5) . ?
C73 C74 1.538(5) . ?
C73 B3 1.572(5) . ?
C73 H73 0.9800 . ?
C74 C75 1.508(4) . ?
C74 H74A 0.9700 . ?
C74 H74B 0.9700 . ?
C75 C76 1.338(4) . ?
C75 C87 1.532(4) . ?
C76 C77 1.494(4) . ?
C76 H76 0.9300 . ?
C77 C78 1.529(4) . ?
C77 H77A 0.9700 . ?
C77 H77B 0.9700 . ?
C78 C79 1.519(4) . ?
C78 C86 1.541(4) . ?
C78 H78 0.9800 . ?
C79 C80 1.527(4) . ?
C79 C83 1.535(4) . ?
C79 H79 0.9800 . ?
C80 C81 1.542(5) . ?
C80 H80A 0.9700 . ?
C80 H80B 0.9700 . ?
C81 C82 1.555(4) . ?
C81 H81A 0.9700 . ?
C81 H81B 0.9700 . ?
C82 C92 1.548(4) . ?
C82 C83 1.551(4) . ?
C82 H82 0.9800 . ?
C83 C84 1.535(4) . ?
C83 C91 1.545(4) . ?
C84 C85 1.541(4) . ?
C84 H84A 0.9700 . ?
C84 H84B 0.9700 . ?
C85 C86 1.537(4) . ?
C85 H85A 0.9700 . ?
C85 H85B 0.9700 . ?
C86 C87 1.556(4) . ?
C86 H86 0.9800 . ?
C87 C90 1.542(4) . ?
C87 C88 1.546(4) . ?
C88 C89 1.535(4) . ?
C88 H88A 0.9700 . ?
C88 H88B 0.9700 . ?
C89 H89A 0.9700 . ?
C89 H89B 0.9700 . ?
C90 H90A 0.9600 . ?
C90 H90B 0.9600 . ?
C90 H90C 0.9600 . ?
C91 H91A 0.9600 . ?
C91 H91B 0.9600 . ?
C91 H91C 0.9600 . ?
C92 C93 1.511(5) . ?
C92 C94 1.534(4) . ?
C92 H92 0.9800 . ?
C93 H93A 0.9600 . ?
C93 H93B 0.9600 . ?
C93 H93C 0.9600 . ?
C94 C95 1.527(5) . ?
C94 H94A 0.9700 . ?
C94 H94B 0.9700 . ?
C95 C96 1.508(6) . ?
C95 H95A 0.9700 . ?
C95 H95B 0.9700 . ?
C96 C97B 1.54(2) . ?
C96 C97A 1.548(12) . ?
C96 H96A 0.9700 . ?
C96 H96B 0.9700 . ?
C96 H96C 0.9700 . ?
C96 H96D 0.9700 . ?
C97A C99A 1.433(14) . ?
C97A C98A 1.464(13) . ?
C97A H97A 0.9800 . ?
C97B C99B 1.52(2) . ?
C97B C98B 1.54(2) . ?
C97B H97B 0.9800 . ?
C98A H98A 0.9600 . ?
C98A H98B 0.9600 . ?
C98A H98C 0.9600 . ?
C98B H98D 0.9600 . ?
C98B H98E 0.9600 . ?
C98B H98F 0.9600 . ?
C99A H99A 0.9600 . ?
C99A H99B 0.9600 . ?
C99A H99C 0.9600 . ?
C99B H99D 0.9600 . ?
C99B H99E 0.9600 . ?
C99B H99F 0.9600 . ?
O7A B4 1.404(7) . ?
O7A C100 1.465(7) . ?
O7B B4 1.244(14) . ?
O7B C200 1.541(15) . ?
O8A B4 1.359(8) . ?
O8A C101 1.451(10) . ?
O8B B4 1.33(2) . ?
O8B C201 1.43(2) . ?
C100 C103 1.492(10) . ?
C100 C101 1.526(11) . ?
C100 C102 1.614(11) . ?
C101 C104 1.371(11) . ?
C101 C105 1.686(14) . ?
C102 H10A 0.9600 . ?
C102 H10B 0.9600 . ?
C102 H10C 0.9600 . ?
C103 H10D 0.9600 . ?
C103 H10E 0.9600 . ?
C103 H10F 0.9600 . ?
C104 H10G 0.9600 . ?
C104 H10H 0.9600 . ?
C104 H10I 0.9600 . ?
C105 H10J 0.9600 . ?
C105 H10K 0.9600 . ?
C105 H10L 0.9600 . ?
C106 C122 1.524(5) . ?
C106 C107 1.549(5) . ?
C106 B4 1.584(5) . ?
C106 H106 0.9800 . ?
C107 C108 1.508(4) . ?
C107 H10M 0.9700 . ?
C107 H10N 0.9700 . ?
C108 C109 1.331(5) . ?
C108 C120 1.523(4) . ?
C109 C110 1.499(5) . ?
C109 H109 0.9300 . ?
C110 C111 1.525(4) . ?
C110 H11A 0.9700 . ?
C110 H11B 0.9700 . ?
C111 C112 1.521(4) . ?
C111 C119 1.537(4) . ?
C111 H111 0.9800 . ?
C112 C113 1.524(4) . ?
C112 C116 1.544(4) . ?
C112 H112 0.9800 . ?
C113 C114 1.546(4) . ?
C113 H11C 0.9700 . ?
C113 H11D 0.9700 . ?
C114 C115 1.549(4) . ?
C114 H11E 0.9700 . ?
C114 H11F 0.9700 . ?
C115 C125 1.540(4) . ?
C115 C116 1.552(4) . ?
C115 H115 0.9800 . ?
C116 C124 1.529(4) . ?
C116 C117 1.536(4) . ?
C117 C118 1.535(4) . ?
C117 H11G 0.9700 . ?
C117 H11H 0.9700 . ?
C118 C119 1.537(4) . ?
C118 H11I 0.9700 . ?
C118 H11J 0.9700 . ?
C119 C120 1.555(4) . ?
C119 H119 0.9800 . ?
C120 C123 1.532(4) . ?
C120 C121 1.553(4) . ?
C121 C122 1.529(4) . ?
C121 H12A 0.9700 . ?
C121 H12B 0.9700 . ?
C122 H12C 0.9700 . ?
C122 H12D 0.9700 . ?
C123 H12E 0.9600 . ?
C123 H12F 0.9600 . ?
C123 H12G 0.9600 . ?
C124 H12H 0.9600 . ?
C124 H12I 0.9600 . ?
C124 H12J 0.9600 . ?
C125 C130 1.519(5) . ?
C125 C126 1.541(4) . ?
C125 H125 0.9800 . ?
C126 C127 1.529(4) . ?
C126 H12K 0.9700 . ?
C126 H12L 0.9700 . ?
C127 C128 1.503(5) . ?
C127 H12M 0.9700 . ?
C127 H12N 0.9700 . ?
C128 C129 1.543(5) . ?
C128 H12O 0.9700 . ?
C128 H12P 0.9700 . ?
C129 C132 1.488(6) . ?
C129 C131 1.497(6) . ?
C129 H129 0.9800 . ?
C130 H13A 0.9600 . ?
C130 H13B 0.9600 . ?
C130 H13C 0.9600 . ?
C131 H13D 0.9600 . ?
C131 H13E 0.9600 . ?
C131 H13F 0.9600 . ?
C132 H13G 0.9600 . ?
C132 H13H 0.9600 . ?
C132 H13I 0.9600 . ?
C200 C201 1.48(2) . ?
C200 C203 1.507(18) . ?
C200 C202 1.56(2) . ?
C201 C205 1.49(2) . ?
C201 C204 1.60(2) . ?
C202 H20A 0.9600 . ?
C202 H20B 0.9600 . ?
C202 H20C 0.9600 . ?
C203 H20D 0.9600 . ?
C203 H20E 0.9600 . ?
C203 H20F 0.9600 . ?
C204 H20G 0.9600 . ?
C204 H20H 0.9600 . ?
C204 H20I 0.9600 . ?
C205 H20J 0.9600 . ?
C205 H20K 0.9600 . ?
C205 H20L 0.9600 . ?

loop_
_geom_torsion_atom_site_label_1
_geom_torsion_atom_site_label_2
_geom_torsion_atom_site_label_3
_geom_torsion_atom_site_label_4
_geom_torsion
_geom_torsion_site_symmetry_1
_geom_torsion_site_symmetry_2
_geom_torsion_site_symmetry_3
_geom_torsion_site_symmetry_4
_geom_torsion_publ_flag
B1 O1 C1 C3 144.3(4) . . . . ?
B1 O1 C1 C2 20.6(4) . . . . ?
B1 O1 C1 C4 -98.1(4) . . . . ?
B1 O2 C2 C6 150.9(5) . . . . ?
B1 O2 C2 C1 24.3(4) . . . . ?
B1 O2 C2 C5 -92.6(5) . . . . ?
O1 C1 C2 O2 -26.9(4) . . . . ?
C3 C1 C2 O2 -145.4(4) . . . . ?
C4 C1 C2 O2 88.3(4) . . . . ?
O1 C1 C2 C6 -147.1(4) . . . . ?
C3 C1 C2 C6 94.4(6) . . . . ?
C4 C1 C2 C6 -32.0(6) . . . . ?
O1 C1 C2 C5 85.8(4) . . . . ?
C3 C1 C2 C5 -32.6(5) . . . . ?
C4 C1 C2 C5 -159.0(4) . . . . ?
C23 C7 C8 C9 -53.1(4) . . . . ?
B1 C7 C8 C9 -178.0(3) . . . . ?
C7 C8 C9 C10 -130.1(3) . . . . ?
C7 C8 C9 C21 51.1(4) . . . . ?
C8 C9 C10 C11 -178.9(3) . . . . ?
C21 C9 C10 C11 -0.3(5) . . . . ?
C9 C10 C11 C12 14.7(4) . . . . ?
C10 C11 C12 C13 -164.8(2) . . . . ?
C10 C11 C12 C20 -43.1(3) . . . . ?
C11 C12 C13 C14 -55.2(3) . . . . ?
C20 C12 C13 C14 -177.1(2) . . . . ?
C11 C12 C13 C17 -178.9(2) . . . . ?
C20 C12 C13 C17 59.1(3) . . . . ?
C12 C13 C14 C15 -165.0(2) . . . . ?
C17 C13 C14 C15 -36.3(3) . . . . ?
C13 C14 C15 C16 12.1(3) . . . . ?
C14 C15 C16 C26 146.0(3) . . . . ?
C14 C15 C16 C17 16.1(3) . . . . ?
C14 C13 C17 C18 167.9(2) . . . . ?
C12 C13 C17 C18 -60.9(3) . . . . ?
C14 C13 C17 C25 -71.1(3) . . . . ?
C12 C13 C17 C25 60.2(3) . . . . ?
C14 C13 C17 C16 46.1(3) . . . . ?
C12 C13 C17 C16 177.3(2) . . . . ?
C26 C16 C17 C18 83.5(3) . . . . ?
C15 C16 C17 C18 -151.3(2) . . . . ?
C26 C16 C17 C25 -44.3(3) . . . . ?
C15 C16 C17 C25 80.8(3) . . . . ?
C26 C16 C17 C13 -162.4(2) . . . . ?
C15 C16 C17 C13 -37.2(3) . . . . ?
C25 C17 C18 C19 -65.8(3) . . . . ?
C13 C17 C18 C19 55.8(3) . . . . ?
C16 C17 C18 C19 166.5(3) . . . . ?
C17 C18 C19 C20 -53.5(4) . . . . ?
C13 C12 C20 C19 -50.5(3) . . . . ?
C11 C12 C20 C19 -172.6(2) . . . . ?
C13 C12 C20 C21 -178.0(2) . . . . ?
C11 C12 C20 C21 59.9(3) . . . . ?
C18 C19 C20 C12 49.4(4) . . . . ?
C18 C19 C20 C21 176.8(2) . . . . ?
C10 C9 C21 C24 -107.1(3) . . . . ?
C8 C9 C21 C24 71.6(3) . . . . ?
C10 C9 C21 C22 134.2(3) . . . . ?
C8 C9 C21 C22 -47.1(3) . . . . ?
C10 C9 C21 C20 15.1(4) . . . . ?
C8 C9 C21 C20 -166.2(2) . . . . ?
C12 C20 C21 C9 -44.5(3) . . . . ?
C19 C20 C21 C9 -171.4(2) . . . . ?
C12 C20 C21 C24 75.5(3) . . . . ?
C19 C20 C21 C24 -51.4(3) . . . . ?
C12 C20 C21 C22 -163.6(2) . . . . ?
C19 C20 C21 C22 69.5(3) . . . . ?
C9 C21 C22 C23 50.0(4) . . . . ?
C24 C21 C22 C23 -67.7(4) . . . . ?
C20 C21 C22 C23 170.0(3) . . . . ?
C8 C7 C23 C22 55.5(3) . . . . ?
B1 C7 C23 C22 175.2(3) . . . . ?
C21 C22 C23 C7 -56.9(4) . . . . ?
C15 C16 C26 C31 -176.7(3) . . . . ?
C17 C16 C26 C31 -55.5(4) . . . . ?
C15 C16 C26 C27 59.4(3) . . . . ?
C17 C16 C26 C27 -179.5(2) . . . . ?
C31 C26 C27 C28 55.2(4) . . . . ?
C16 C26 C27 C28 -179.3(3) . . . . ?
C26 C27 C28 C29 173.4(3) . . . . ?
C27 C28 C29 C30 159.7(3) . . . . ?
C28 C29 C30 C32 58.9(5) . . . . ?
C28 C29 C30 C33 -176.4(4) . . . . ?
C1 O1 B1 O2 -5.9(4) . . . . ?
C1 O1 B1 C7 179.8(3) . . . . ?
C2 O2 B1 O1 -12.5(4) . . . . ?
C2 O2 B1 C7 161.9(3) . . . . ?
C23 C7 B1 O1 -22.0(4) . . . . ?
C8 C7 B1 O1 99.0(4) . . . . ?
C23 C7 B1 O2 164.3(3) . . . . ?
C8 C7 B1 O2 -74.7(4) . . . . ?
B2 O3A C34A C35A -0.4(19) . . . . ?
B2 O3A C34A C36A 140.3(19) . . . . ?
B2 O3A C34A C37A -103(2) . . . . ?
B2 O3B C34B C36B 105.8(7) . . . . ?
B2 O3B C34B C35B -16.5(7) . . . . ?
B2 O3B C34B C37B -129.8(7) . . . . ?
B2 O4A C35A C34A 3(2) . . . . ?
B2 O4A C35A C39A 154(2) . . . . ?
B2 O4A C35A C38A -100(2) . . . . ?
O3A C34A C35A O4A -1(2) . . . . ?
C36A C34A C35A O4A -132(3) . . . . ?
C37A C34A C35A O4A 112(2) . . . . ?
O3A C34A C35A C39A -147(3) . . . . ?
C36A C34A C35A C39A 82(4) . . . . ?
C37A C34A C35A C39A -34(3) . . . . ?
O3A C34A C35A C38A 106.4(18) . . . . ?
C36A C34A C35A C38A -25(3) . . . . ?
C37A C34A C35A C38A -140.0(19) . . . . ?
B2 O4B C35B C39B 104.5(10) . . . . ?
B2 O4B C35B C34B -21.4(10) . . . . ?
B2 O4B C35B C38B -138.6(9) . . . . ?
O3B C34B C35B O4B 21.4(8) . . . . ?
C36B C34B C35B O4B -95.6(8) . . . . ?
C37B C34B C35B O4B 135.6(7) . . . . ?
O3B C34B C35B C39B -93.7(9) . . . . ?
C36B C34B C35B C39B 149.3(9) . . . . ?
C37B C34B C35B C39B 20.5(10) . . . . ?
O3B C34B C35B C38B 132.4(6) . . . . ?
C36B C34B C35B C38B 15.4(9) . . . . ?
C37B C34B C35B C38B -113.4(7) . . . . ?
C56 C40 C41 C42 -58.1(3) . . . . ?
B2 C40 C41 C42 177.2(3) . . . . ?
C40 C41 C42 C43 -126.6(3) . . . . ?
C40 C41 C42 C54 53.3(4) . . . . ?
C41 C42 C43 C44 178.4(3) . . . . ?
C54 C42 C43 C44 -1.4(5) . . . . ?
C42 C43 C44 C45 14.8(5) . . . . ?
C43 C44 C45 C53 -42.2(3) . . . . ?
C43 C44 C45 C46 -162.0(3) . . . . ?
C53 C45 C46 C47 -178.0(3) . . . . ?
C44 C45 C46 C47 -57.3(4) . . . . ?
C53 C45 C46 C50 57.6(3) . . . . ?
C44 C45 C46 C50 178.3(2) . . . . ?
C45 C46 C47 C48 -166.6(3) . . . . ?
C50 C46 C47 C48 -36.9(3) . . . . ?
C46 C47 C48 C49 11.0(3) . . . . ?
C47 C48 C49 C59 148.5(3) . . . . ?
C47 C48 C49 C50 18.3(3) . . . . ?
C47 C46 C50 C51 169.1(2) . . . . ?
C45 C46 C50 C51 -59.4(3) . . . . ?
C47 C46 C50 C58 -68.7(3) . . . . ?
C45 C46 C50 C58 62.8(3) . . . . ?
C47 C46 C50 C49 47.6(3) . . . . ?
C45 C46 C50 C49 179.1(2) . . . . ?
C59 C49 C50 C51 81.2(3) . . . . ?
C48 C49 C50 C51 -153.2(2) . . . . ?
C59 C49 C50 C58 -46.7(3) . . . . ?
C48 C49 C50 C58 78.9(3) . . . . ?
C59 C49 C50 C46 -165.0(2) . . . . ?
C48 C49 C50 C46 -39.5(3) . . . . ?
C58 C50 C51 C52 -67.2(3) . . . . ?
C46 C50 C51 C52 55.9(3) . . . . ?
C49 C50 C51 C52 165.5(2) . . . . ?
C50 C51 C52 C53 -56.5(3) . . . . ?
C44 C45 C53 C52 -171.8(2) . . . . ?
C46 C45 C53 C52 -51.6(3) . . . . ?
C44 C45 C53 C54 59.2(3) . . . . ?
C46 C45 C53 C54 179.5(2) . . . . ?
C51 C52 C53 C45 53.5(3) . . . . ?
C51 C52 C53 C54 -177.9(2) . . . . ?
C43 C42 C54 C57 -106.3(3) . . . . ?
C41 C42 C54 C57 73.9(3) . . . . ?
C43 C42 C54 C55 134.5(3) . . . . ?
C41 C42 C54 C55 -45.4(3) . . . . ?
C43 C42 C54 C53 16.2(4) . . . . ?
C41 C42 C54 C53 -163.7(3) . . . . ?
C45 C53 C54 C42 -44.9(3) . . . . ?
C52 C53 C54 C42 -172.7(2) . . . . ?
C45 C53 C54 C57 75.6(3) . . . . ?
C52 C53 C54 C57 -52.3(3) . . . . ?
C45 C53 C54 C55 -164.1(2) . . . . ?
C52 C53 C54 C55 68.1(3) . . . . ?
C42 C54 C55 C56 46.3(3) . . . . ?
C57 C54 C55 C56 -72.3(3) . . . . ?
C53 C54 C55 C56 166.1(3) . . . . ?
C54 C55 C56 C40 -55.9(4) . . . . ?
C41 C40 C56 C55 59.7(4) . . . . ?
B2 C40 C56 C55 -172.1(3) . . . . ?
C48 C49 C59 C64 -177.0(3) . . . . ?
C50 C49 C59 C64 -55.4(3) . . . . ?
C48 C49 C59 C60 59.5(3) . . . . ?
C50 C49 C59 C60 -178.9(2) . . . . ?
C64 C59 C60 C61 69.8(4) . . . . ?
C49 C59 C60 C61 -165.4(3) . . . . ?
C59 C60 C61 C62 -179.6(3) . . . . ?
C60 C61 C62 C63 177.7(4) . . . . ?
C61 C62 C63 C65B -22.4(12) . . . . ?
C61 C62 C63 C65A 32.2(12) . . . . ?
C61 C62 C63 C66B 177(4) . . . . ?
C61 C62 C63 C66A 180(3) . . . . ?
C35B O4B B2 O3B 12.5(11) . . . . ?
C35B O4B B2 C40 -169.4(5) . . . . ?
C34B O3B B2 O4B 3.5(9) . . . . ?
C34B O3B B2 C40 -174.4(4) . . . . ?
C34A O3A B2 O4A 2.1(17) . . . . ?
C34A O3A B2 C40 179.6(10) . . . . ?
C35A O4A B2 O3A -2.9(19) . . . . ?
C35A O4A B2 C40 179.6(11) . . . . ?
C56 C40 B2 O4B 67.0(7) . . . . ?
C41 C40 B2 O4B -169.2(7) . . . . ?
C56 C40 B2 O3B -115.2(5) . . . . ?
C41 C40 B2 O3B 8.6(6) . . . . ?
C56 C40 B2 O3A -178.5(9) . . . . ?
C41 C40 B2 O3A -54.7(10) . . . . ?
C56 C40 B2 O4A -1.4(12) . . . . ?
C41 C40 B2 O4A 122.5(12) . . . . ?
B3 O5A C67A C70A -147.2(7) . . . . ?
B3 O5A C67A C69A 96.3(7) . . . . ?
B3 O5A C67A C68A -22.8(7) . . . . ?
B3 O5B C67B C68B 25.4(9) . . . . ?
B3 O5B C67B C70B -99.3(9) . . . . ?
B3 O5B C67B C69B 148.2(8) . . . . ?
B3 O6A C68A C71A 95.6(7) . . . . ?
B3 O6A C68A C72A -145.1(7) . . . . ?
B3 O6A C68A C67A -23.9(7) . . . . ?
O5A C67A C68A O6A 28.3(7) . . . . ?
C70A C67A C68A O6A 147.7(6) . . . . ?
C69A C67A C68A O6A -84.9(8) . . . . ?
O5A C67A C68A C71A -87.4(7) . . . . ?
C70A C67A C68A C71A 32.0(9) . . . . ?
C69A C67A C68A C71A 159.4(7) . . . . ?
O5A C67A C68A C72A 145.7(6) . . . . ?
C70A C67A C68A C72A -94.8(9) . . . . ?
C69A C67A C68A C72A 32.6(9) . . . . ?
B3 O6B C68B C67B 25.1(9) . . . . ?
B3 O6B C68B C71B -95.9(9) . . . . ?
B3 O6B C68B C72B 147.1(9) . . . . ?
O5B C67B C68B O6B -29.7(9) . . . . ?
C70B C67B C68B O6B 85.4(11) . . . . ?
C69B C67B C68B O6B -145.8(9) . . . . ?
O5B C67B C68B C71B 86.3(11) . . . . ?
C70B C67B C68B C71B -158.6(10) . . . . ?
C69B C67B C68B C71B -29.9(14) . . . . ?
O5B C67B C68B C72B -145.8(9) . . . . ?
C70B C67B C68B C72B -30.7(14) . . . . ?
C69B C67B C68B C72B 98.1(12) . . . . ?
C89 C73 C74 C75 -54.8(3) . . . . ?
B3 C73 C74 C75 179.6(3) . . . . ?
C73 C74 C75 C76 -127.3(3) . . . . ?
C73 C74 C75 C87 52.5(4) . . . . ?
C74 C75 C76 C77 -177.6(3) . . . . ?
C87 C75 C76 C77 2.7(5) . . . . ?
C75 C76 C77 C78 13.3(5) . . . . ?
C76 C77 C78 C79 -165.3(3) . . . . ?
C76 C77 C78 C86 -43.8(3) . . . . ?
C77 C78 C79 C80 -57.0(3) . . . . ?
C86 C78 C79 C80 -178.5(2) . . . . ?
C77 C78 C79 C83 179.1(2) . . . . ?
C86 C78 C79 C83 57.7(3) . . . . ?
C78 C79 C80 C81 -165.6(3) . . . . ?
C83 C79 C80 C81 -36.1(3) . . . . ?
C79 C80 C81 C82 11.0(3) . . . . ?
C80 C81 C82 C92 148.4(3) . . . . ?
C80 C81 C82 C83 17.6(3) . . . . ?
C78 C79 C83 C84 -60.3(3) . . . . ?
C80 C79 C83 C84 169.0(2) . . . . ?
C78 C79 C83 C91 60.6(3) . . . . ?
C80 C79 C83 C91 -70.1(3) . . . . ?
C78 C79 C83 C82 177.5(2) . . . . ?
C80 C79 C83 C82 46.8(3) . . . . ?
C92 C82 C83 C84 81.9(3) . . . . ?
C81 C82 C83 C84 -152.9(3) . . . . ?
C92 C82 C83 C79 -164.1(3) . . . . ?
C81 C82 C83 C79 -38.8(3) . . . . ?
C92 C82 C83 C91 -45.4(3) . . . . ?
C81 C82 C83 C91 79.8(3) . . . . ?
C79 C83 C84 C85 55.9(3) . . . . ?
C91 C83 C84 C85 -66.4(3) . . . . ?
C82 C83 C84 C85 166.5(3) . . . . ?
C83 C84 C85 C86 -54.4(3) . . . . ?
C84 C85 C86 C78 49.5(3) . . . . ?
C84 C85 C86 C87 177.1(2) . . . . ?
C79 C78 C86 C85 -48.9(3) . . . . ?
C77 C78 C86 C85 -170.7(2) . . . . ?
C79 C78 C86 C87 -177.3(2) . . . . ?
C77 C78 C86 C87 60.9(3) . . . . ?
C76 C75 C87 C90 -109.0(3) . . . . ?
C74 C75 C87 C90 71.3(3) . . . . ?
C76 C75 C87 C88 132.8(3) . . . . ?
C74 C75 C87 C88 -47.0(3) . . . . ?
C76 C75 C87 C86 13.0(4) . . . . ?
C74 C75 C87 C86 -166.7(3) . . . . ?
C85 C86 C87 C75 -171.5(2) . . . . ?
C78 C86 C87 C75 -44.4(3) . . . . ?
C85 C86 C87 C90 -51.3(3) . . . . ?
C78 C86 C87 C90 75.9(3) . . . . ?
C85 C86 C87 C88 69.2(3) . . . . ?
C78 C86 C87 C88 -163.6(2) . . . . ?
C75 C87 C88 C89 48.6(3) . . . . ?
C90 C87 C88 C89 -69.1(3) . . . . ?
C86 C87 C88 C89 169.1(3) . . . . ?
C87 C88 C89 C73 -56.7(4) . . . . ?
C74 C73 C89 C88 57.1(3) . . . . ?
B3 C73 C89 C88 -177.5(3) . . . . ?
C83 C82 C92 C93 -53.6(4) . . . . ?
C81 C82 C92 C93 -175.2(3) . . . . ?
C83 C82 C92 C94 -177.7(3) . . . . ?
C81 C82 C92 C94 60.6(3) . . . . ?
C93 C92 C94 C95 65.9(4) . . . . ?
C82 C92 C94 C95 -168.4(3) . . . . ?
C92 C94 C95 C96 -177.3(4) . . . . ?
C94 C95 C96 C97B 171.7(10) . . . . ?
C94 C95 C96 C97A -172.1(5) . . . . ?
C95 C96 C97A C99A 68(2) . . . . ?
C95 C96 C97A C98A -76.4(12) . . . . ?
C95 C96 C97B C99B 83(3) . . . . ?
C95 C96 C97B C98B -164.6(12) . . . . ?
C67A O5A B3 O6A 8.5(6) . . . . ?
C67A O5A B3 C73 -174.2(4) . . . . ?
C68A O6A B3 O5A 11.0(7) . . . . ?
C68A O6A B3 C73 -166.4(5) . . . . ?
C68B O6B B3 O5B -9.7(8) . . . . ?
C68B O6B B3 C73 175.5(6) . . . . ?
C67B O5B B3 O6B -10.3(7) . . . . ?
C67B O5B B3 C73 164.9(6) . . . . ?
C89 C73 B3 O5A 11.6(5) . . . . ?
C74 C73 B3 O5A 134.8(4) . . . . ?
C89 C73 B3 O6A -171.3(4) . . . . ?
C74 C73 B3 O6A -48.0(5) . . . . ?
C89 C73 B3 O6B 106.7(5) . . . . ?
C74 C73 B3 O6B -130.1(5) . . . . ?
C89 C73 B3 O5B -67.5(5) . . . . ?
C74 C73 B3 O5B 55.7(5) . . . . ?
B4 O7A C100 C103 -151.7(7) . . . . ?
B4 O7A C100 C101 -17.1(7) . . . . ?
B4 O7A C100 C102 96.1(9) . . . . ?
B4 O8A C101 C104 -144.2(12) . . . . ?
B4 O8A C101 C100 -7.9(9) . . . . ?
B4 O8A C101 C105 91.8(9) . . . . ?
O7A C100 C101 C104 149.0(11) . . . . ?
C103 C100 C101 C104 -84.8(14) . . . . ?
C102 C100 C101 C104 37.1(13) . . . . ?
O7A C100 C101 O8A 15.3(9) . . . . ?
C103 C100 C101 O8A 141.6(8) . . . . ?
C102 C100 C101 O8A -96.5(8) . . . . ?
O7A C100 C101 C105 -88.9(6) . . . . ?
C103 C100 C101 C105 37.3(9) . . . . ?
C102 C100 C101 C105 159.2(7) . . . . ?
C122 C106 C107 C108 -55.6(4) . . . . ?
B4 C106 C107 C108 178.4(3) . . . . ?
C106 C107 C108 C109 -126.7(4) . . . . ?
C106 C107 C108 C120 53.8(4) . . . . ?
C107 C108 C109 C110 -179.9(3) . . . . ?
C120 C108 C109 C110 -0.5(6) . . . . ?
C108 C109 C110 C111 16.3(5) . . . . ?
C109 C110 C111 C112 -165.0(3) . . . . ?
C109 C110 C111 C119 -44.0(4) . . . . ?
C110 C111 C112 C113 -57.1(4) . . . . ?
C119 C111 C112 C113 -177.8(3) . . . . ?
C110 C111 C112 C116 178.0(2) . . . . ?
C119 C111 C112 C116 57.3(3) . . . . ?
C111 C112 C113 C114 -165.5(3) . . . . ?
C116 C112 C113 C114 -35.1(3) . . . . ?
C112 C113 C114 C115 9.0(3) . . . . ?
C113 C114 C115 C125 150.3(3) . . . . ?
C113 C114 C115 C116 20.1(3) . . . . ?
C111 C112 C116 C124 62.8(3) . . . . ?
C113 C112 C116 C124 -69.7(3) . . . . ?
C111 C112 C116 C117 -58.6(3) . . . . ?
C113 C112 C116 C117 169.0(3) . . . . ?
C111 C112 C116 C115 179.8(2) . . . . ?
C113 C112 C116 C115 47.3(3) . . . . ?
C125 C115 C116 C124 -48.0(3) . . . . ?
C114 C115 C116 C124 77.9(3) . . . . ?
C125 C115 C116 C117 79.6(3) . . . . ?
C114 C115 C116 C117 -154.4(3) . . . . ?
C125 C115 C116 C112 -166.6(2) . . . . ?
C114 C115 C116 C112 -40.6(3) . . . . ?
C124 C116 C117 C118 -67.5(3) . . . . ?
C112 C116 C117 C118 55.0(3) . . . . ?
C115 C116 C117 C118 165.0(3) . . . . ?
C116 C117 C118 C119 -54.9(4) . . . . ?
C117 C118 C119 C111 51.0(3) . . . . ?
C117 C118 C119 C120 -179.9(2) . . . . ?
C112 C111 C119 C118 -50.3(3) . . . . ?
C110 C111 C119 C118 -171.3(3) . . . . ?
C112 C111 C119 C120 -179.6(2) . . . . ?
C110 C111 C119 C120 59.4(3) . . . . ?
C109 C108 C120 C123 -109.3(4) . . . . ?
C107 C108 C120 C123 70.1(3) . . . . ?
C109 C108 C120 C121 132.3(4) . . . . ?
C107 C108 C120 C121 -48.2(4) . . . . ?
C109 C108 C120 C119 13.7(4) . . . . ?
C107 C108 C120 C119 -166.8(3) . . . . ?
C118 C119 C120 C108 -171.4(2) . . . . ?
C111 C119 C120 C108 -43.3(3) . . . . ?
C118 C119 C120 C123 -49.7(3) . . . . ?
C111 C119 C120 C123 78.4(3) . . . . ?
C118 C119 C120 C121 70.5(3) . . . . ?
C111 C119 C120 C121 -161.4(3) . . . . ?
C108 C120 C121 C122 49.6(4) . . . . ?
C123 C120 C121 C122 -68.8(4) . . . . ?
C119 C120 C121 C122 169.6(3) . . . . ?
C107 C106 C122 C121 57.2(4) . . . . ?
B4 C106 C122 C121 -179.1(3) . . . . ?
C120 C121 C122 C106 -57.2(4) . . . . ?
C114 C115 C125 C130 -178.9(3) . . . . ?
C116 C115 C125 C130 -57.3(4) . . . . ?
C114 C115 C125 C126 57.3(3) . . . . ?
C116 C115 C125 C126 178.9(2) . . . . ?
C130 C125 C126 C127 64.4(4) . . . . ?
C115 C125 C126 C127 -170.2(3) . . . . ?
C125 C126 C127 C128 173.4(3) . . . . ?
C126 C127 C128 C129 -175.7(3) . . . . ?
C127 C128 C129 C132 170.2(5) . . . . ?
C127 C128 C129 C131 -64.6(5) . . . . ?
B4 O7B C200 C201 -40.3(13) . . . . ?
B4 O7B C200 C203 -163.2(18) . . . . ?
B4 O7B C200 C202 74.6(19) . . . . ?
B4 O8B C201 C200 -33.6(17) . . . . ?
B4 O8B C201 C205 -154.9(18) . . . . ?
B4 O8B C201 C204 65(3) . . . . ?
C203 C200 C201 O8B 148.1(15) . . . . ?
O7B C200 C201 O8B 42.1(14) . . . . ?
C202 C200 C201 O8B -81.2(16) . . . . ?
C203 C200 C201 C205 -94(2) . . . . ?
O7B C200 C201 C205 160.4(18) . . . . ?
C202 C200 C201 C205 37(2) . . . . ?
C203 C200 C201 C204 32.6(18) . . . . ?
O7B C200 C201 C204 -73.4(13) . . . . ?
C202 C200 C201 C204 163.3(15) . . . . ?
C200 O7B B4 O8B 21.6(14) . . . . ?
C200 O7B B4 C106 -158.7(7) . . . . ?
C201 O8B B4 O7B 7.4(18) . . . . ?
C201 O8B B4 C106 -172.2(11) . . . . ?
C101 O8A B4 O7A -3.1(9) . . . . ?
C101 O8A B4 C106 178.6(6) . . . . ?
C100 O7A B4 O8A 13.2(7) . . . . ?
C100 O7A B4 C106 -168.5(4) . . . . ?
C122 C106 B4 O7B -44.2(9) . . . . ?
C107 C106 B4 O7B 78.4(9) . . . . ?
C122 C106 B4 O8B 135.5(11) . . . . ?
C107 C106 B4 O8B -101.9(11) . . . . ?
C122 C106 B4 O8A 165.6(6) . . . . ?
C107 C106 B4 O8A -71.8(7) . . . . ?
C122 C106 B4 O7A -12.5(6) . . . . ?
C107 C106 B4 O7A 110.0(5) . . . . ?
